data_4350414
loop_
_publ_author_name
'Jensen, Thomas B.'
'Scopelliti, Rosario'
'B\"unzli, Jean-Claude G'

_publ_section_title
;
 Lanthanide triple-stranded helicates: controlling the yield of the
 heterobimetallic species.
;
_journal_issue 19
_journal_name_full 'Inorganic chemistry'
_journal_page_first 7806
_journal_page_last 7814
_journal_paper_doi 10.1021/ic0608501
_journal_volume 45
_journal_year 2006
_chemical_formula_moiety 'C129 H126 Cl3 N27 O3 Pr2, 6(Cl O4), 4(C3 H5 N), 6(C2 H3 N)'
_chemical_formula_sum 'C153 H164 Cl9 N37 O27 Pr2'
_chemical_formula_weight 3554.08
_space_group_IT_number 2
_space_group_name_Hall '-P 1'
_space_group_name_H-M_alt 'P -1'
_symmetry_cell_setting triclinic
_symmetry_space_group_name_H-M 'P -1'
_atom_sites_solution_hydrogens geom
_atom_sites_solution_primary direct
_atom_sites_solution_secondary difmap
_audit_creation_method SHELXL-97
_cell_angle_alpha 103.871(8)
_cell_angle_beta 101.424(7)
_cell_angle_gamma 95.750(8)
_cell_formula_units_Z 2
_cell_length_a 15.0272(13)
_cell_length_b 19.214(2)
_cell_length_c 30.105(2)
_cell_measurement_reflns_used 3909
_cell_measurement_temperature 140(2)
_cell_measurement_theta_max 17.6875
_cell_measurement_theta_min 2.1724
_cell_volume 8171.4(13)
_computing_cell_refinement 'Oxford Diffraction CrysAlis RED'
_computing_data_collection 'Oxford Diffraction CrysAlis CCD'
_computing_data_reduction 'Oxford Diffraction CrysAlis RED'
_computing_molecular_graphics 'Bruker SHELXTL'
_computing_publication_material 'Bruker SHELXTL'
_computing_structure_refinement 'SHELXL-97 (Sheldrick, 1997)'
_computing_structure_solution 'SHELXS-97 (Sheldrick, 1990)'
_diffrn_ambient_temperature 140(2)
_diffrn_measured_fraction_theta_full 0.877
_diffrn_measured_fraction_theta_max 0.877
_diffrn_measurement_device_type 'Oxford Diffraction KM4/Sapphire CCD'
_diffrn_measurement_method 'phi and omega scans'
_diffrn_radiation_monochromator graphite
_diffrn_radiation_source 'fine-focus sealed tube'
_diffrn_radiation_type MoK\a
_diffrn_radiation_wavelength 0.71073
_diffrn_reflns_av_R_equivalents 0.1411
_diffrn_reflns_av_sigmaI/netI 0.4167
_diffrn_reflns_limit_h_max 15
_diffrn_reflns_limit_h_min -16
_diffrn_reflns_limit_k_max 22
_diffrn_reflns_limit_k_min -22
_diffrn_reflns_limit_l_max 35
_diffrn_reflns_limit_l_min -35
_diffrn_reflns_number 48975
_diffrn_reflns_theta_full 25.03
_diffrn_reflns_theta_max 25.03
_diffrn_reflns_theta_min 2.78
_exptl_absorpt_coefficient_mu 0.817
_exptl_absorpt_correction_type none
_exptl_crystal_colour colourless
_exptl_crystal_density_diffrn 1.444
_exptl_crystal_density_method 'not measured'
_exptl_crystal_description irregular
_exptl_crystal_F_000 3656
_exptl_crystal_size_max 0.30
_exptl_crystal_size_mid 0.19
_exptl_crystal_size_min 0.15
_refine_diff_density_max 2.919
_refine_diff_density_min -0.668
_refine_diff_density_rms 0.128
_refine_ls_extinction_method none
_refine_ls_goodness_of_fit_ref 0.796
_refine_ls_hydrogen_treatment mixed
_refine_ls_matrix_type fullcycle
_refine_ls_number_parameters 1839
_refine_ls_number_reflns 25306
_refine_ls_number_restraints 687
_refine_ls_restrained_S_all 0.790
_refine_ls_R_factor_all 0.2450
_refine_ls_R_factor_gt 0.0816
_refine_ls_shift/su_max 0.000
_refine_ls_shift/su_mean 0.000
_refine_ls_structure_factor_coef Fsqd
_refine_ls_weighting_details 'calc w=1/[\s^2^(Fo^2^)+(0.0636P)^2^+0.0000P] where P=(Fo^2^+2Fc^2^)/3'
_refine_ls_weighting_scheme calc
_refine_ls_wR_factor_gt 0.1778
_refine_ls_wR_factor_ref 0.2346
_reflns_number_gt 6460
_reflns_number_total 25306
_reflns_threshold_expression >2sigma(I)
_cod_data_source_file ic0608501si20060517_062313.cif
_cod_data_source_block tj121
_cod_depositor_comments
;
The following automatic conversions were performed:

data item '_symmetry_cell_setting' value 'Triclinic' was changed to
'triclinic' in accordance with the
/home/saulius/struct/COD-crude-data/automatic-downloads/DataCite-retrospective/ACS/depositions/lib/dictionaries/cif_core.dic
dictionary named 'cif_core.dic' version 2.4.2 last updated on
2011-04-26.

Automatic conversion script
Id: cif_fix_values 6909 2019-04-08 15:41:33Z antanas 
;
_cod_original_sg_symbol_H-M P-1
_cod_database_code 4350414

loop_
_symmetry_equiv_pos_as_xyz
'x, y, z'
'-x, -y, -z'

loop_
_atom_site_label
_atom_site_type_symbol
_atom_site_fract_x
_atom_site_fract_y
_atom_site_fract_z
_atom_site_U_iso_or_equiv
_atom_site_adp_type
_atom_site_occupancy
_atom_site_symmetry_multiplicity
_atom_site_calc_flag
_atom_site_refinement_flags
_atom_site_disorder_assembly
_atom_site_disorder_group
Pr1 Pr -0.23431(6) 0.20676(5) 0.35647(3) 0.028 Uani 1 1 d U . .
Pr2 Pr 0.00176(6) 0.36132(5) 0.12964(3) 0.027 Uani 1 1 d U . .
Cl1 Cl -0.3196(3) 0.5042(2) 0.51309(14) 0.049 Uani 1 1 d U . .
Cl2 Cl 0.0818(3) 0.0221(3) 0.46264(18) 0.065 Uani 1 1 d U . .
Cl3 Cl -0.6838(3) 0.1012(3) 0.21537(16) 0.073 Uani 1 1 d U . .
O1 O -0.1606(6) 0.2283(5) 0.4408(3) 0.027 Uani 1 1 d U . .
O2 O -0.2832(6) 0.0844(5) 0.3637(3) 0.034 Uani 1 1 d U . .
O3 O -0.3650(6) 0.2315(5) 0.3892(3) 0.033 Uani 1 1 d U . .
N1 N 0.1801(8) 0.3888(7) 0.1338(4) 0.035 Uani 1 1 d U . .
N2 N 0.3199(8) 0.3664(8) 0.1631(4) 0.043 Uani 1 1 d U . .
N3 N 0.0986(8) 0.2522(7) 0.1191(4) 0.031 Uani 1 1 d U . .
N4 N -0.0814(7) 0.2312(6) 0.1251(4) 0.026 Uani 1 1 d U . .
N5 N -0.1138(8) 0.1219(7) 0.0721(4) 0.041 Uani 1 1 d U . .
N6 N -0.2933(7) 0.3106(6) 0.3167(4) 0.026 Uani 1 1 d U . .
N7 N -0.3127(8) 0.4249(7) 0.3206(4) 0.032 Uani 1 1 d U . .
N8 N -0.2123(7) 0.3424(6) 0.4120(4) 0.024 Uani 1 1 d U . .
N9 N -0.0656(9) 0.3049(7) 0.5022(4) 0.040 Uani 1 1 d U . .
N10 N -0.0299(8) 0.2941(6) 0.0399(4) 0.030 Uani 1 1 d U . .
N11 N -0.1204(8) 0.2107(6) -0.0219(4) 0.031 Uani 1 1 d U . .
N12 N -0.1636(7) 0.3459(6) 0.0772(4) 0.026 Uani 1 1 d U . .
N13 N -0.1310(7) 0.4064(6) 0.1721(4) 0.024 Uani 1 1 d U . .
N14 N -0.2171(8) 0.4918(7) 0.1630(4) 0.028 Uani 1 1 d U . .
N15 N -0.0642(8) 0.2606(6) 0.3643(4) 0.024 Uani 1 1 d U . .
N16 N 0.0920(8) 0.2679(7) 0.3895(4) 0.034 Uani 1 1 d U . .
N17 N -0.1019(8) 0.1251(7) 0.3697(4) 0.032 Uani 1 1 d U . .
N18 N -0.2680(9) -0.0303(8) 0.3339(6) 0.073 Uani 1 1 d DU . .
N19 N -0.0137(7) 0.4739(6) 0.0981(4) 0.032 Uani 1 1 d U . .
N20 N -0.0590(9) 0.5855(8) 0.1095(5) 0.049 Uani 1 1 d U . .
N21 N 0.0634(7) 0.4911(6) 0.1887(4) 0.027 Uani 1 1 d U . .
N22 N 0.0774(7) 0.3677(6) 0.2137(4) 0.024 Uani 1 1 d U . .
N23 N 0.1971(8) 0.4133(7) 0.2758(4) 0.031 Uani 1 1 d U . .
N24 N -0.2472(8) 0.1331(6) 0.2705(4) 0.028 Uani 1 1 d U . .
N25 N -0.3211(8) 0.0636(7) 0.1982(4) 0.032 Uani 1 1 d U . .
N26 N -0.3991(7) 0.1458(6) 0.3032(4) 0.025 Uani 1 1 d U . .
N27 N -0.4818(9) 0.1669(7) 0.4050(4) 0.057 Uani 1 1 d DU C .
C1 C 0.2441(11) 0.4520(9) 0.1476(5) 0.041 Uani 1 1 d U . .
C2 C 0.2302(11) 0.5230(9) 0.1448(6) 0.047 Uani 1 1 d U . .
H2 H 0.1722 0.5335 0.1311 0.056 Uiso 1 1 calc R . .
C3 C 0.3054(12) 0.5746(10) 0.1632(6) 0.058 Uani 1 1 d U . .
H3 H 0.2971 0.6230 0.1634 0.069 Uiso 1 1 calc R . .
C4 C 0.3929(12) 0.5638(11) 0.1817(6) 0.058 Uani 1 1 d U . .
H4 H 0.4435 0.6023 0.1925 0.070 Uiso 1 1 calc R . .
C5 C 0.4025(11) 0.4956(10) 0.1836(5) 0.048 Uani 1 1 d U . .
H5 H 0.4614 0.4863 0.1969 0.058 Uiso 1 1 calc R . .
C6 C 0.3291(10) 0.4374(10) 0.1667(5) 0.039 Uani 1 1 d U . .
C7 C 0.2294(10) 0.3378(9) 0.1428(5) 0.034 Uani 1 1 d U . .
C8 C 0.1901(10) 0.2647(9) 0.1276(5) 0.034 Uani 1 1 d U . .
C9 C 0.2344(10) 0.2062(9) 0.1195(5) 0.044 Uani 1 1 d U . .
H9 H 0.2994 0.2151 0.1245 0.053 Uiso 1 1 calc R . .
C10 C 0.1918(11) 0.1343(10) 0.1044(6) 0.056 Uani 1 1 d U . .
H10 H 0.2251 0.0946 0.1009 0.067 Uiso 1 1 calc R . .
C11 C 0.0984(11) 0.1254(9) 0.0951(6) 0.048 Uani 1 1 d U . .
H11 H 0.0651 0.0777 0.0824 0.058 Uiso 1 1 calc R . .
C12 C 0.0493(9) 0.1836(8) 0.1034(5) 0.028 Uani 1 1 d U . .
C13 C -0.0506(10) 0.1786(8) 0.0974(5) 0.034 Uani 1 1 d U . .
C14 C -0.1968(10) 0.1397(8) 0.0834(5) 0.034 Uani 1 1 d U . .
C15 C -0.1756(9) 0.2072(7) 0.1153(4) 0.020 Uani 1 1 d U . .
C16 C -0.2420(9) 0.2397(7) 0.1348(4) 0.020 Uani 1 1 d U . .
H16 H -0.2275 0.2862 0.1568 0.024 Uiso 1 1 calc R . .
C17 C -0.3268(10) 0.2033(8) 0.1217(5) 0.031 Uani 1 1 d U . .
C18 C -0.3518(10) 0.1357(8) 0.0858(5) 0.032 Uani 1 1 d U . .
H18 H -0.4139 0.1125 0.0754 0.038 Uiso 1 1 calc R . .
C19 C -0.2835(9) 0.1047(8) 0.0665(5) 0.040 Uani 1 1 d U . .
H19 H -0.2977 0.0605 0.0423 0.048 Uiso 1 1 calc R . .
C20 C -0.4079(9) 0.2345(8) 0.1392(5) 0.030 Uani 1 1 d U . .
H20A H -0.4510 0.1946 0.1425 0.036 Uiso 1 1 calc R . .
H20B H -0.4413 0.2564 0.1155 0.036 Uiso 1 1 calc R . .
C21 C -0.3760(10) 0.2926(8) 0.1869(5) 0.031 Uani 1 1 d U . .
C22 C -0.3800(9) 0.3657(8) 0.1923(5) 0.032 Uani 1 1 d U . .
H22 H -0.3992 0.3820 0.1650 0.039 Uiso 1 1 calc R . .
C23 C -0.3572(10) 0.4163(8) 0.2359(5) 0.034 Uani 1 1 d U . .
H23 H -0.3595 0.4663 0.2388 0.040 Uiso 1 1 calc R . .
C24 C -0.3317(10) 0.3910(8) 0.2740(5) 0.032 Uani 1 1 d U . .
C25 C -0.3196(9) 0.3182(8) 0.2713(5) 0.021 Uani 1 1 d U . .
C26 C -0.3423(8) 0.2684(8) 0.2285(5) 0.021 Uani 1 1 d U . .
H26 H -0.3361 0.2189 0.2259 0.026 Uiso 1 1 calc R . .
C27 C -0.2902(9) 0.3758(8) 0.3438(5) 0.030 Uani 1 1 d U . .
C28 C -0.2651(9) 0.3874(8) 0.3957(5) 0.023 Uani 1 1 d U . .
C29 C -0.1911(10) 0.3471(7) 0.4574(5) 0.026 Uani 1 1 d U . .
C30 C -0.2209(9) 0.3986(8) 0.4901(5) 0.028 Uani 1 1 d U . .
H30 H -0.2031 0.4025 0.5228 0.034 Uiso 1 1 calc R . .
C31 C -0.2732(11) 0.4406(9) 0.4745(5) 0.038 Uani 1 1 d U . .
C32 C -0.3031(10) 0.4400(8) 0.4265(5) 0.035 Uani 1 1 d U . .
H32 H -0.3434 0.4707 0.4160 0.042 Uiso 1 1 calc R . .
C33 C -0.1349(11) 0.2929(9) 0.4676(5) 0.035 Uani 1 1 d U . .
C34 C 0.3959(10) 0.3330(9) 0.1800(5) 0.047 Uani 1 1 d U . .
H34A H 0.4526 0.3691 0.1897 0.057 Uiso 1 1 calc R . .
H34B H 0.4034 0.2928 0.1541 0.057 Uiso 1 1 calc R . .
C35 C 0.3840(12) 0.3035(11) 0.2209(6) 0.073 Uani 1 1 d U . .
H35A H 0.4372 0.2805 0.2307 0.080 Uiso 1 1 calc R . .
H35B H 0.3281 0.2675 0.2115 0.080 Uiso 1 1 calc R . .
H35C H 0.3790 0.3433 0.2472 0.080 Uiso 1 1 calc R . .
C36 C -0.1043(11) 0.0622(8) 0.0297(5) 0.047 Uani 1 1 d U . .
H36A H -0.1536 0.0596 0.0019 0.057 Uiso 1 1 calc R . .
H36B H -0.0442 0.0726 0.0220 0.057 Uiso 1 1 calc R . .
C37 C -0.1113(11) -0.0026(9) 0.0422(6) 0.060 Uani 1 1 d U . .
H37A H -0.1061 -0.0422 0.0159 0.080 Uiso 1 1 calc R . .
H37B H -0.1708 -0.0120 0.0500 0.080 Uiso 1 1 calc R . .
H37C H -0.0617 0.0006 0.0696 0.080 Uiso 1 1 calc R . .
C38 C -0.3161(10) 0.5030(8) 0.3389(5) 0.038 Uani 1 1 d U . .
H38A H -0.2847 0.5310 0.3212 0.046 Uiso 1 1 calc R . .
H38B H -0.2828 0.5196 0.3723 0.046 Uiso 1 1 calc R . .
C39 C -0.4127(10) 0.5179(9) 0.3347(6) 0.050 Uani 1 1 d U . .
H39A H -0.4124 0.5702 0.3460 0.080 Uiso 1 1 calc R . .
H39B H -0.4429 0.4924 0.3536 0.080 Uiso 1 1 calc R . .
H39C H -0.4461 0.5008 0.3017 0.080 Uiso 1 1 calc R . .
C40 C -0.0182(12) 0.2461(9) 0.5119(5) 0.057 Uani 1 1 d U . .
H40A H 0.0451 0.2661 0.5306 0.068 Uiso 1 1 calc R . .
H40B H -0.0141 0.2129 0.4819 0.068 Uiso 1 1 calc R . .
C41 C -0.0692(17) 0.2030(13) 0.5394(9) 0.145 Uani 1 1 d U . .
H41A H -0.0390 0.1612 0.5431 0.080 Uiso 1 1 calc R . .
H41B H -0.1332 0.1862 0.5221 0.080 Uiso 1 1 calc R . .
H41C H -0.0677 0.2346 0.5705 0.080 Uiso 1 1 calc R . .
C42 C -0.0145(10) 0.3816(8) 0.5300(5) 0.039 Uani 1 1 d U . .
H42A H -0.0607 0.4143 0.5347 0.047 Uiso 1 1 calc R . .
H42B H 0.0181 0.3792 0.5614 0.047 Uiso 1 1 calc R . .
C43 C 0.0537(10) 0.4146(8) 0.5077(5) 0.044 Uani 1 1 d U . .
H43A H 0.0843 0.4619 0.5285 0.080 Uiso 1 1 calc R . .
H43B H 0.0217 0.4210 0.4775 0.080 Uiso 1 1 calc R . .
H43C H 0.0995 0.3826 0.5024 0.080 Uiso 1 1 calc R . .
C44 C 0.0254(11) 0.2561(9) 0.0127(5) 0.044 Uani 1 1 d U . .
C45 C 0.1187(10) 0.2663(8) 0.0171(5) 0.033 Uani 1 1 d U . .
H45 H 0.1571 0.3046 0.0415 0.040 Uiso 1 1 calc R . .
C46 C 0.1556(11) 0.2206(8) -0.0142(5) 0.046 Uani 1 1 d U . .
H46 H 0.2204 0.2241 -0.0105 0.055 Uiso 1 1 calc R . .
C47 C 0.0964(11) 0.1690(9) -0.0515(5) 0.049 Uani 1 1 d U . .
H47 H 0.1228 0.1390 -0.0738 0.059 Uiso 1 1 calc R . .
C48 C 0.0009(10) 0.1580(8) -0.0586(5) 0.036 Uani 1 1 d U . .
H48 H -0.0384 0.1221 -0.0843 0.043 Uiso 1 1 calc R . .
C49 C -0.0310(10) 0.2036(8) -0.0252(5) 0.029 Uani 1 1 d U . .
C50 C -0.1155(10) 0.2661(8) 0.0176(5) 0.027 Uani 1 1 d U . .
C51 C -0.1935(9) 0.2993(8) 0.0326(5) 0.026 Uani 1 1 d U . .
C52 C -0.2812(9) 0.2904(8) 0.0074(5) 0.035 Uani 1 1 d U . .
H52 H -0.3003 0.2566 -0.0227 0.042 Uiso 1 1 calc R . .
C53 C -0.3436(10) 0.3320(9) 0.0263(6) 0.049 Uani 1 1 d U . .
H53 H -0.4056 0.3256 0.0093 0.059 Uiso 1 1 calc R . .
C54 C -0.3153(10) 0.3806(8) 0.0685(5) 0.027 Uani 1 1 d U . .
H54 H -0.3559 0.4105 0.0810 0.033 Uiso 1 1 calc R . .
C55 C -0.2284(10) 0.3861(8) 0.0928(5) 0.027 Uani 1 1 d U . .
C56 C -0.1913(9) 0.4296(8) 0.1427(5) 0.024 Uani 1 1 d U . .
C57 C -0.1708(10) 0.5091(8) 0.2101(5) 0.025 Uani 1 1 d U . .
C58 C -0.1231(9) 0.4552(7) 0.2158(5) 0.020 Uani 1 1 d U . .
C59 C -0.0752(9) 0.4545(8) 0.2609(5) 0.026 Uani 1 1 d U . .
H59 H -0.0419 0.4164 0.2657 0.031 Uiso 1 1 calc R . .
C60 C -0.0792(9) 0.5124(8) 0.2981(5) 0.030 Uani 1 1 d U . .
C61 C -0.1283(9) 0.5675(7) 0.2909(5) 0.025 Uani 1 1 d U . .
H61 H -0.1292 0.6059 0.3174 0.030 Uiso 1 1 calc R . .
C62 C -0.1760(10) 0.5693(8) 0.2471(5) 0.034 Uani 1 1 d U . .
H62 H -0.2093 0.6073 0.2421 0.040 Uiso 1 1 calc R . .
C63 C -0.0317(10) 0.5169(8) 0.3488(5) 0.035 Uani 1 1 d U . .
H63A H 0.0209 0.5570 0.3591 0.042 Uiso 1 1 calc R . .
H63B H -0.0755 0.5301 0.3689 0.042 Uiso 1 1 calc R . .
C64 C 0.0030(10) 0.4498(9) 0.3577(5) 0.033 Uani 1 1 d U . .
C65 C 0.0993(9) 0.4552(9) 0.3754(5) 0.031 Uani 1 1 d U . .
H65 H 0.1389 0.4998 0.3813 0.037 Uiso 1 1 calc R . .
C66 C 0.1337(10) 0.3953(8) 0.3838(5) 0.033 Uani 1 1 d U . .
H66 H 0.1984 0.3970 0.3923 0.039 Uiso 1 1 calc R . .
C67 C 0.0737(9) 0.3291(8) 0.3800(4) 0.025 Uani 1 1 d U . .
C68 C -0.0170(9) 0.3300(8) 0.3653(4) 0.025 Uani 1 1 d U . .
C69 C -0.0571(9) 0.3855(8) 0.3531(4) 0.025 Uani 1 1 d U . .
H69 H -0.1217 0.3812 0.3421 0.030 Uiso 1 1 calc R . .
C70 C 0.0064(10) 0.2261(9) 0.3809(5) 0.030 Uani 1 1 d U . .
C71 C -0.0149(10) 0.1544(9) 0.3890(5) 0.034 Uani 1 1 d U . .
C72 C -0.1320(11) 0.0620(9) 0.3779(6) 0.042 Uani 1 1 d U . .
C73 C -0.0794(10) 0.0266(9) 0.4046(5) 0.039 Uani 1 1 d U . .
H73 H -0.1046 -0.0179 0.4091 0.047 Uiso 1 1 calc R . .
C74 C 0.0142(11) 0.0574(10) 0.4259(6) 0.048 Uani 1 1 d U . .
C75 C 0.0412(10) 0.1210(8) 0.4159(5) 0.031 Uani 1 1 d U . .
H75 H 0.1033 0.1435 0.4287 0.037 Uiso 1 1 calc R . .
C76 C -0.2334(12) 0.0352(9) 0.3571(6) 0.047 Uani 1 1 d U . .
C77 C -0.2004(10) 0.1634(8) -0.0553(5) 0.037 Uani 1 1 d U . .
H77A H -0.2521 0.1601 -0.0396 0.044 Uiso 1 1 calc R . .
H77B H -0.1853 0.1140 -0.0658 0.044 Uiso 1 1 calc R . .
C78 C -0.2285(10) 0.1927(8) -0.0971(5) 0.039 Uani 1 1 d U . .
H78A H -0.2828 0.1610 -0.1188 0.080 Uiso 1 1 calc R . .
H78B H -0.1780 0.1944 -0.1132 0.080 Uiso 1 1 calc R . .
H78C H -0.2431 0.2417 -0.0866 0.080 Uiso 1 1 calc R . .
C79 C -0.2703(9) 0.5394(8) 0.1410(5) 0.029 Uani 1 1 d U . .
H79A H -0.2755 0.5241 0.1066 0.035 Uiso 1 1 calc R . .
H79B H -0.2366 0.5896 0.1529 0.035 Uiso 1 1 calc R . .
C80 C -0.3668(9) 0.5389(8) 0.1503(5) 0.036 Uani 1 1 d U . .
H80A H -0.3994 0.5707 0.1340 0.080 Uiso 1 1 calc R . .
H80B H -0.3622 0.5564 0.1841 0.080 Uiso 1 1 calc R . .
H80C H -0.4007 0.4893 0.1386 0.080 Uiso 1 1 calc R . .
C81 C 0.1808(9) 0.2478(9) 0.4035(5) 0.035 Uani 1 1 d U . .
H81A H 0.2224 0.2662 0.3857 0.042 Uiso 1 1 calc R . .
H81B H 0.1748 0.1942 0.3947 0.042 Uiso 1 1 calc R . .
C82 C 0.2240(10) 0.2757(9) 0.4548(5) 0.046 Uani 1 1 d U . .
H82A H 0.2847 0.2608 0.4613 0.080 Uiso 1 1 calc R . .
H82B H 0.1850 0.2558 0.4727 0.080 Uiso 1 1 calc R . .
H82C H 0.2306 0.3288 0.4640 0.080 Uiso 1 1 calc R . .
C83 C -0.2129(13) -0.0862(9) 0.3156(7) 0.085 Uani 1 1 d DU . .
H83A H -0.2476 -0.1349 0.3113 0.102 Uiso 1 1 calc R . .
H83B H -0.1551 -0.0808 0.3394 0.102 Uiso 1 1 calc R . .
C84 C -0.189(2) -0.0824(13) 0.2684(8) 0.186 Uani 1 1 d DU . .
H84A H -0.1576 -0.1233 0.2573 0.080 Uiso 1 1 calc R . .
H84B H -0.1483 -0.0367 0.2731 0.080 Uiso 1 1 calc R . .
H84C H -0.2454 -0.0847 0.2450 0.080 Uiso 1 1 calc R . .
C85 C -0.3680(10) -0.0486(10) 0.3120(7) 0.075 Uani 1 1 d DU . .
H85A H -0.3955 -0.0049 0.3085 0.090 Uiso 1 1 calc R . .
H85B H -0.3809 -0.0848 0.2811 0.090 Uiso 1 1 calc R . .
C86 C -0.4001(13) -0.0788(12) 0.3472(7) 0.107 Uani 1 1 d DU . .
H86A H -0.4672 -0.0912 0.3382 0.080 Uiso 1 1 calc R . .
H86B H -0.3817 -0.0429 0.3778 0.080 Uiso 1 1 calc R . .
H86C H -0.3730 -0.1226 0.3491 0.080 Uiso 1 1 calc R . .
C87 C -0.0625(9) 0.4831(8) 0.0542(5) 0.027 Uani 1 1 d U . .
C88 C -0.0841(10) 0.4368(10) 0.0090(5) 0.045 Uani 1 1 d U . .
H88 H -0.0648 0.3905 0.0027 0.054 Uiso 1 1 calc R . .
C89 C -0.1330(11) 0.4600(9) -0.0250(6) 0.045 Uani 1 1 d U . .
H89 H -0.1469 0.4290 -0.0561 0.054 Uiso 1 1 calc R . .
C90 C -0.1655(10) 0.5270(9) -0.0184(6) 0.048 Uani 1 1 d U . .
H90 H -0.2021 0.5399 -0.0438 0.057 Uiso 1 1 calc R . .
C91 C -0.1421(10) 0.5741(9) 0.0271(6) 0.044 Uani 1 1 d U . .
H91 H -0.1602 0.6208 0.0332 0.053 Uiso 1 1 calc R . .
C92 C -0.0929(10) 0.5512(9) 0.0619(6) 0.039 Uani 1 1 d U . .
C93 C -0.0112(10) 0.5391(8) 0.1298(5) 0.031 Uani 1 1 d U . .
C94 C 0.0386(10) 0.5505(8) 0.1789(5) 0.033 Uani 1 1 d U . .
C95 C 0.0622(12) 0.6175(9) 0.2108(6) 0.060 Uani 1 1 d U . .
H95 H 0.0438 0.6593 0.2023 0.072 Uiso 1 1 calc R . .
C96 C 0.1121(12) 0.6233(9) 0.2548(6) 0.061 Uani 1 1 d U . .
H96 H 0.1281 0.6690 0.2776 0.073 Uiso 1 1 calc R . .
C97 C 0.1392(10) 0.5620(9) 0.2660(5) 0.044 Uani 1 1 d U . .
H97 H 0.1752 0.5650 0.2963 0.052 Uiso 1 1 calc R . .
C98 C 0.1127(10) 0.4949(8) 0.2319(5) 0.032 Uani 1 1 d U . .
C99 C 0.1322(10) 0.4268(8) 0.2424(5) 0.027 Uani 1 1 d U . .
C100 C 0.1795(10) 0.3379(9) 0.2718(5) 0.033 Uani 1 1 d U . .
C101 C 0.1034(9) 0.3117(8) 0.2328(5) 0.025 Uani 1 1 d U . .
C102 C 0.0647(9) 0.2389(8) 0.2234(5) 0.024 Uani 1 1 d U . .
H102 H 0.0099 0.2203 0.1997 0.029 Uiso 1 1 calc R . .
C103 C 0.1056(10) 0.1930(8) 0.2486(5) 0.027 Uani 1 1 d U . .
C104 C 0.1839(10) 0.2221(9) 0.2847(5) 0.034 Uani 1 1 d U . .
H104 H 0.2112 0.1906 0.3014 0.041 Uiso 1 1 calc R . .
C105 C 0.2246(11) 0.2952(9) 0.2977(6) 0.045 Uani 1 1 d U . .
H105 H 0.2783 0.3141 0.3221 0.054 Uiso 1 1 calc R . .
C106 C 0.0639(10) 0.1135(8) 0.2383(5) 0.038 Uani 1 1 d U . .
H10A H 0.0874 0.0847 0.2124 0.045 Uiso 1 1 calc R . .
H10B H 0.0851 0.0963 0.2665 0.045 Uiso 1 1 calc R . .
C107 C -0.0361(10) 0.0997(8) 0.2254(5) 0.029 Uani 1 1 d U . .
C108 C -0.0870(10) 0.0563(8) 0.1807(5) 0.037 Uani 1 1 d U . .
H108 H -0.0528 0.0379 0.1583 0.045 Uiso 1 1 calc R . .
C109 C -0.1773(10) 0.0392(8) 0.1672(5) 0.039 Uani 1 1 d U . .
H109 H -0.2063 0.0082 0.1370 0.047 Uiso 1 1 calc R . .
C110 C -0.2291(9) 0.0688(7) 0.1994(5) 0.022 Uani 1 1 d U . .
C111 C -0.1826(9) 0.1129(7) 0.2453(5) 0.018 Uani 1 1 d U . .
C112 C -0.0838(9) 0.1295(8) 0.2581(5) 0.027 Uani 1 1 d U . .
H112 H -0.0525 0.1601 0.2880 0.032 Uiso 1 1 calc R . .
C113 C -0.3262(10) 0.1024(8) 0.2421(5) 0.027 Uani 1 1 d U . .
C114 C -0.4175(10) 0.1133(7) 0.2562(5) 0.027 Uani 1 1 d U . .
C115 C -0.4725(10) 0.1554(9) 0.3229(5) 0.040 Uani 1 1 d U . .
C116 C -0.5596(11) 0.1412(10) 0.2973(6) 0.058 Uani 1 1 d U . .
H116 H -0.6092 0.1497 0.3120 0.069 Uiso 1 1 calc R . .
C117 C -0.5754(10) 0.1144(9) 0.2496(5) 0.049 Uani 1 1 d U . .
C118 C -0.5079(10) 0.0990(9) 0.2268(6) 0.049 Uani 1 1 d U . .
H118 H -0.5197 0.0800 0.1937 0.059 Uiso 1 1 calc R . .
C119 C -0.4374(10) 0.1870(8) 0.3767(5) 0.035 Uani 1 1 d U . .
C120 C -0.0730(12) 0.6586(9) 0.1302(6) 0.061 Uani 1 1 d U . .
H12A H -0.0698 0.6652 0.1642 0.073 Uiso 1 1 calc R . .
H12B H -0.1351 0.6659 0.1154 0.073 Uiso 1 1 calc R . .
C121 C -0.0041(14) 0.7129(10) 0.1242(7) 0.086 Uani 1 1 d U . .
H12C H -0.0165 0.7616 0.1378 0.080 Uiso 1 1 calc R . .
H12D H -0.0068 0.7062 0.0906 0.080 Uiso 1 1 calc R . .
H12E H 0.0572 0.7071 0.1401 0.080 Uiso 1 1 calc R . .
C122 C 0.2722(10) 0.4648(9) 0.3115(5) 0.041 Uani 1 1 d U . .
H12C H 0.3061 0.4382 0.3319 0.050 Uiso 1 1 calc R . .
H12D H 0.2452 0.5018 0.3314 0.050 Uiso 1 1 calc R . .
C123 C 0.3392(9) 0.5026(9) 0.2899(5) 0.051 Uani 1 1 d U . .
H12F H 0.3868 0.5365 0.3149 0.080 Uiso 1 1 calc R . .
H12G H 0.3062 0.5294 0.2697 0.080 Uiso 1 1 calc R . .
H12H H 0.3680 0.4664 0.2710 0.080 Uiso 1 1 calc R . .
C124 C -0.3908(10) 0.0161(8) 0.1577(5) 0.040 Uani 1 1 d U . .
H12E H -0.3638 0.0057 0.1298 0.048 Uiso 1 1 calc R . .
H12F H -0.4434 0.0419 0.1506 0.048 Uiso 1 1 calc R . .
C125 C -0.4248(11) -0.0538(10) 0.1665(6) 0.064 Uani 1 1 d U . .
H12I H -0.4721 -0.0825 0.1392 0.080 Uiso 1 1 calc R . .
H12J H -0.4509 -0.0439 0.1943 0.080 Uiso 1 1 calc R . .
H12K H -0.3736 -0.0809 0.1718 0.080 Uiso 1 1 calc R . .
C126 C -0.4405(11) 0.1979(11) 0.4558(5) 0.068 Uani 1 1 d DU . .
H12L H -0.4894 0.2114 0.4725 0.082 Uiso 1 1 calc R A 3
H12M H -0.3967 0.2424 0.4604 0.082 Uiso 1 1 calc R A 3
C128 C -0.5593(12) 0.1064(11) 0.3923(7) 0.080 Uani 1 1 d DU . .
H12N H -0.5753 0.0945 0.4202 0.096 Uiso 1 1 calc R B 3
H12O H -0.5478 0.0623 0.3707 0.096 Uiso 1 1 calc R B 3
C127 C -0.392(4) 0.145(3) 0.476(2) 0.118 Uiso 0.38 1 d PDU C 3
H12P H -0.3555 0.1690 0.5079 0.080 Uiso 0.38 1 calc PR C 3
H12Q H -0.3506 0.1251 0.4562 0.080 Uiso 0.38 1 calc PR C 3
H12R H -0.4366 0.1050 0.4772 0.080 Uiso 0.38 1 calc PR C 3
C129 C -0.631(6) 0.144(6) 0.368(3) 0.372 Uiso 0.38 1 d PDU C 3
H12S H -0.6091 0.1960 0.3767 0.080 Uiso 0.38 1 calc PR C 3
H12T H -0.6885 0.1346 0.3776 0.080 Uiso 0.38 1 calc PR C 3
H12U H -0.6411 0.1243 0.3338 0.080 Uiso 0.38 1 calc PR C 3
C127 C -0.502(2) 0.226(2) 0.4856(12) 0.125 Uiso 0.62 1 d PDU C 4
H12V H -0.5396 0.1848 0.4906 0.080 Uiso 0.62 1 calc PR C 4
H12W H -0.5414 0.2546 0.4704 0.080 Uiso 0.62 1 calc PR C 4
H12$ H -0.4650 0.2559 0.5160 0.080 Uiso 0.62 1 calc PR C 4
C129 C -0.527(2) 0.0456(17) 0.4144(12) 0.110 Uiso 0.62 1 d PDU C 4
H12$ H -0.5680 -0.0003 0.3980 0.080 Uiso 0.62 1 calc PR C 4
H12 H -0.5293 0.0582 0.4477 0.080 Uiso 0.62 1 calc PR C 4
H12T H -0.4642 0.0404 0.4117 0.080 Uiso 0.62 1 calc PR C 4
Cl4 Cl -0.6187(3) 0.0150(2) 0.07948(15) 0.047 Uani 1 1 d U . .
O4 O -0.5890(7) 0.0861(6) 0.1104(4) 0.056 Uani 1 1 d U . .
O5 O -0.7004(8) 0.0098(7) 0.0465(4) 0.081 Uani 1 1 d U . .
O6 O -0.5498(8) -0.0055(7) 0.0556(4) 0.088 Uani 1 1 d U . .
O7 O -0.6312(9) -0.0331(8) 0.1084(5) 0.102 Uani 1 1 d U . .
Cl5 Cl 0.4006(3) 0.3354(2) 0.05575(14) 0.042 Uani 1 1 d U . .
O8 O 0.3215(7) 0.3696(6) 0.0532(4) 0.048 Uani 1 1 d U . .
O9 O 0.3811(9) 0.2681(6) 0.0679(4) 0.069 Uani 1 1 d U . .
O10 O 0.4746(7) 0.3791(7) 0.0915(4) 0.062 Uani 1 1 d U . .
O11 O 0.4254(8) 0.3207(7) 0.0119(4) 0.074 Uani 1 1 d U . .
Cl6 Cl -0.5571(3) 0.3566(2) 0.39536(14) 0.045 Uani 1 1 d DU . .
O12 O -0.4825(6) 0.3711(6) 0.4349(3) 0.066 Uani 1 1 d DU . .
O13 O -0.6270(8) 0.3969(7) 0.4041(4) 0.118 Uani 1 1 d DU . .
O14 O -0.5942(9) 0.2819(6) 0.3805(5) 0.112 Uani 1 1 d DU . .
O15 O -0.5221(9) 0.3738(9) 0.3584(4) 0.136 Uani 1 1 d DU . .
Cl7 Cl 0.2306(4) 0.6800(3) 0.39666(17) 0.071 Uani 1 1 d DU . .
O16 O 0.2858(9) 0.6331(8) 0.3744(5) 0.166 Uani 1 1 d DU D .
O17A O 0.284(2) 0.7459(16) 0.4245(18) 0.317 Uiso 0.32 1 d PDU D 1
O18A O 0.159(2) 0.695(2) 0.3625(11) 0.128 Uiso 0.32 1 d PDU D 1
O19A O 0.188(3) 0.644(2) 0.4254(17) 0.264 Uiso 0.32 1 d PDU D 1
O17B O 0.2099(12) 0.7286(8) 0.3695(6) 0.081 Uiso 0.68 1 d PDU D 2
O18B O 0.1534(10) 0.6358(9) 0.3998(6) 0.096 Uiso 0.68 1 d PDU D 2
O19B O 0.2801(10) 0.7178(9) 0.4437(4) 0.082 Uiso 0.68 1 d PDU D 2
Cl8 Cl -0.8053(5) 0.0338(3) 0.3482(2) 0.100 Uani 1 1 d DU . .
O20 O -0.7553(10) 0.0696(9) 0.3211(5) 0.140 Uani 1 1 d DU . .
O21 O -0.7717(8) 0.0752(7) 0.3968(4) 0.099 Uani 1 1 d DU . .
O22 O -0.9008(8) 0.0284(10) 0.3321(4) 0.152 Uani 1 1 d DU . .
O23 O -0.7794(15) -0.0370(7) 0.3439(7) 0.228 Uani 1 1 d DU . .
Cl9 Cl -0.3505(5) 0.7007(4) 0.2833(3) 0.154 Uani 1 1 d DU . .
O24 O -0.3899(9) 0.6261(6) 0.2633(4) 0.085 Uani 1 1 d DU . .
O25 O -0.3926(18) 0.7237(13) 0.3205(9) 0.391 Uani 1 1 d DU . .
O26 O -0.371(3) 0.7406(15) 0.2501(11) 0.702 Uani 1 1 d DU . .
O27 O -0.2531(10) 0.7126(14) 0.3017(14) 0.674 Uani 1 1 d DU . .
C130 C -0.4503(12) -0.1327(10) 0.0054(6) 0.058 Uiso 1 1 d U . .
C131 C -0.3658(13) -0.1139(9) 0.0415(6) 0.049 Uiso 1 1 d U . .
N28 N -0.3021(11) -0.1033(9) 0.0704(6) 0.070 Uiso 1 1 d U . .
C132 C -0.311(3) 0.845(2) 0.4607(14) 0.238 Uiso 1 1 d U . .
C133 C -0.228(3) 0.8415(19) 0.4293(13) 0.189 Uiso 1 1 d U . .
N29 N -0.1689(18) 0.8606(14) 0.4122(9) 0.169 Uiso 1 1 d U . .
C134 C -0.3508(12) 0.6346(10) 0.4435(7) 0.068 Uiso 1 1 d DU . .
C135 C -0.4427(14) 0.6143(13) 0.4441(9) 0.115 Uiso 1 1 d DU . .
N30 N -0.5182(14) 0.5910(12) 0.4485(8) 0.132 Uiso 1 1 d DU . .
C136 C -0.2859(17) 0.0798(14) 0.5501(9) 0.118 Uiso 1 1 d U . .
C137 C -0.265(2) 0.0517(19) 0.5050(13) 0.179 Uiso 1 1 d U . .
N31 N -0.2513(16) 0.0259(14) 0.4667(9) 0.165 Uiso 1 1 d U . .
C138 C -0.4091(13) 0.4592(11) -0.0566(7) 0.070 Uiso 1 1 d U . .
C139 C -0.3926(14) 0.4952(12) -0.0066(8) 0.082 Uiso 1 1 d U . .
N32 N -0.3752(11) 0.5303(10) 0.0333(6) 0.092 Uiso 1 1 d U . .
C140 C -0.4401(18) 0.2081(17) -0.1948(10) 0.141 Uiso 1 1 d U . .
C141 C -0.427(2) 0.135(2) -0.2224(13) 0.194 Uiso 1 1 d U . .
N33 N -0.413(2) 0.0713(19) -0.2490(12) 0.233 Uiso 1 1 d U . .
C142 C 0.036(2) -0.146(2) 0.3476(12) 0.193 Uiso 1 1 d U . .
C143 C -0.026(2) -0.2201(17) 0.3323(11) 0.143 Uiso 1 1 d U . .
C144 C -0.046(2) -0.2352(19) 0.2788(14) 0.179 Uiso 1 1 d U . .
N34 N -0.050(2) -0.2466(19) 0.2380(13) 0.250 Uiso 1 1 d U . .
C145 C -0.717(3) 0.239(2) -0.1555(15) 0.234 Uiso 1 1 d U . .
C146 C -0.663(2) 0.2767(15) -0.0993(10) 0.140 Uiso 1 1 d U . .
C147 C -0.555(2) 0.2625(15) -0.0950(10) 0.139 Uiso 1 1 d U . .
N35 N -0.469(2) 0.2575(16) -0.0907(10) 0.208 Uiso 1 1 d U . .
C148 C -0.074(3) 0.098(2) -0.2275(15) 0.253 Uiso 1 1 d DU . .
C149 C -0.165(2) 0.0695(18) -0.2147(12) 0.179 Uiso 1 1 d DU . .
C150 C -0.1450(14) 0.0382(11) -0.1689(8) 0.074 Uiso 1 1 d U . .
N36 N -0.1314(11) 0.0163(9) -0.1387(6) 0.075 Uiso 1 1 d U . .
C151 C -0.590(4) 0.721(3) 0.3211(16) 0.368 Uiso 1 1 d DU . .
C152 C -0.57(3) 0.727(6) 0.3739(19) 2.000 Uiso 1 1 d DU . .
C153 C -0.529(4) 0.801(3) 0.4021(17) 0.330 Uiso 1 1 d DU . .
N37 N -0.513(6) 0.859(3) 0.429(3) 0.639 Uiso 1 1 d DU . .

loop_
_atom_site_aniso_label
_atom_site_aniso_U_11
_atom_site_aniso_U_22
_atom_site_aniso_U_33
_atom_site_aniso_U_23
_atom_site_aniso_U_13
_atom_site_aniso_U_12
Pr1 0.029 0.029 0.022 -0.002 0.009 -0.001
Pr2 0.025 0.034 0.020 -0.002 0.009 0.001
Cl1 0.062 0.045 0.036 -0.005 0.020 0.011
Cl2 0.062 0.073 0.074 0.043 0.013 0.020
Cl3 0.029 0.123 0.047 -0.014 0.003 0.015
O1 0.037 0.017 0.030 0.007 0.017 -0.003
O2 0.030 0.041 0.029 0.008 0.004 0.000
O3 0.031 0.041 0.025 0.001 0.012 0.002
N1 0.025 0.049 0.021 -0.004 0.007 -0.005
N2 0.018 0.070 0.033 -0.004 0.011 -0.006
N3 0.034 0.037 0.017 -0.006 0.011 0.006
N4 0.031 0.030 0.010 -0.004 0.005 0.004
N5 0.018 0.045 0.038 -0.022 -0.007 0.011
N6 0.026 0.027 0.022 0.001 0.007 0.004
N7 0.036 0.027 0.032 0.004 0.012 0.005
N8 0.013 0.033 0.021 0.000 0.005 0.000
N9 0.060 0.033 0.017 -0.002 -0.001 0.006
N10 0.028 0.033 0.021 -0.002 0.005 -0.004
N11 0.037 0.030 0.019 -0.002 0.007 -0.003
N12 0.016 0.045 0.014 0.006 0.007 -0.011
N13 0.023 0.030 0.018 0.004 0.008 0.007
N14 0.029 0.040 0.024 0.015 0.015 0.010
N15 0.027 0.037 0.009 0.000 0.011 0.006
N16 0.033 0.046 0.027 0.013 0.009 0.004
N17 0.034 0.035 0.026 0.001 0.012 0.008
N18 0.057 0.032 0.110 0.012 -0.010 -0.004
N19 0.023 0.035 0.032 0.004 0.001 -0.010
N20 0.055 0.058 0.047 0.021 0.028 0.026
N21 0.010 0.032 0.033 -0.002 0.002 0.002
N22 0.008 0.033 0.027 -0.004 0.008 0.005
N23 0.016 0.053 0.019 0.005 0.008 -0.006
N24 0.024 0.027 0.026 -0.005 0.010 -0.001
N25 0.036 0.048 0.012 0.003 0.006 0.017
N26 0.029 0.017 0.030 0.000 0.015 0.006
N27 0.071 0.058 0.037 -0.002 0.036 -0.013
C1 0.032 0.052 0.029 -0.007 0.014 -0.006
C2 0.037 0.049 0.052 -0.002 0.029 -0.005
C3 0.053 0.057 0.053 0.005 0.011 -0.016
C4 0.039 0.084 0.050 0.009 0.025 -0.009
C5 0.032 0.078 0.029 0.006 0.017 -0.017
C6 0.021 0.072 0.019 -0.002 0.016 -0.004
C7 0.017 0.060 0.018 -0.004 0.009 0.007
C8 0.023 0.052 0.019 -0.006 0.004 0.007
C9 0.020 0.069 0.032 -0.008 0.004 0.010
C10 0.046 0.053 0.049 -0.007 -0.020 0.036
C11 0.040 0.042 0.055 -0.012 0.017 0.014
C12 0.019 0.042 0.011 -0.004 -0.011 0.012
C13 0.033 0.032 0.037 0.002 0.013 0.009
C14 0.029 0.033 0.029 -0.011 0.003 0.001
C15 0.030 0.020 0.008 0.005 0.002 0.003
C16 0.030 0.020 0.008 0.005 0.002 0.003
C17 0.040 0.032 0.025 0.003 0.018 0.010
C18 0.014 0.035 0.034 0.002 -0.011 -0.001
C19 0.025 0.042 0.036 -0.012 0.002 -0.003
C20 0.032 0.035 0.030 0.018 0.012 0.007
C21 0.047 0.032 0.029 0.017 0.029 0.020
C22 0.036 0.035 0.035 0.020 0.016 0.008
C23 0.044 0.034 0.034 0.014 0.023 0.021
C24 0.029 0.032 0.029 0.007 -0.001 -0.001
C25 0.008 0.029 0.028 0.008 0.006 0.001
C26 0.008 0.029 0.028 0.008 0.006 0.001
C27 0.023 0.036 0.026 0.006 0.002 -0.009
C28 0.006 0.030 0.025 -0.004 0.005 -0.005
C29 0.031 0.017 0.022 -0.002 0.005 -0.011
C30 0.009 0.045 0.017 -0.008 -0.006 -0.004
C31 0.040 0.042 0.024 -0.007 0.012 0.001
C32 0.026 0.039 0.032 -0.003 -0.002 0.014
C33 0.036 0.045 0.017 -0.009 0.005 0.010
C34 0.018 0.071 0.044 -0.005 0.017 -0.002
C35 0.057 0.119 0.031 0.009 -0.005 0.012
C36 0.053 0.039 0.042 -0.002 0.000 0.021
C37 0.047 0.041 0.069 0.007 -0.027 0.004
C38 0.045 0.035 0.027 -0.004 0.010 -0.005
C39 0.039 0.049 0.048 -0.005 -0.003 0.013
C40 0.094 0.044 0.029 -0.005 0.009 0.042
C41 0.180 0.134 0.203 0.136 0.080 0.098
C42 0.037 0.033 0.040 -0.005 0.015 0.000
C43 0.054 0.039 0.038 0.001 0.022 -0.002
C44 0.054 0.039 0.038 0.001 0.022 -0.002
C45 0.043 0.048 0.011 0.009 0.013 -0.003
C46 0.057 0.042 0.045 0.010 0.033 0.005
C47 0.043 0.068 0.036 0.002 0.019 0.016
C48 0.052 0.046 0.016 0.016 0.009 0.020
C49 0.035 0.031 0.026 0.007 0.013 0.007
C50 0.026 0.035 0.012 -0.004 0.000 -0.004
C51 0.021 0.034 0.017 0.002 0.000 0.000
C52 0.023 0.046 0.022 -0.005 -0.004 0.002
C53 0.011 0.062 0.052 -0.020 0.004 -0.008
C54 0.025 0.034 0.021 0.006 0.004 0.002
C55 0.025 0.034 0.021 0.006 0.004 0.002
C56 0.008 0.040 0.023 0.007 0.010 -0.005
C57 0.036 0.024 0.019 0.009 0.011 0.003
C58 0.025 0.016 0.022 0.006 0.013 0.002
C59 0.022 0.027 0.026 -0.001 0.007 0.009
C60 0.026 0.030 0.028 -0.003 0.004 0.006
C61 0.035 0.012 0.025 -0.001 0.011 -0.005
C62 0.046 0.030 0.036 0.013 0.023 0.021
C63 0.043 0.046 0.022 0.009 0.018 0.016
C64 0.023 0.046 0.026 0.009 0.000 0.000
C65 0.022 0.045 0.016 -0.005 -0.002 0.004
C66 0.025 0.043 0.026 0.003 0.007 0.000
C67 0.019 0.043 0.009 -0.003 0.007 0.000
C68 0.019 0.043 0.009 -0.003 0.007 0.000
C69 0.019 0.043 0.009 -0.003 0.007 0.000
C70 0.028 0.044 0.012 -0.001 -0.001 0.003
C71 0.031 0.040 0.030 0.002 0.014 0.008
C72 0.044 0.032 0.045 0.003 0.009 0.006
C73 0.040 0.045 0.044 0.018 0.026 0.010
C74 0.049 0.059 0.035 0.020 0.007 -0.001
C75 0.018 0.035 0.039 0.002 0.010 0.012
C76 0.045 0.033 0.065 0.021 0.005 0.001
C77 0.036 0.033 0.026 -0.012 -0.003 0.005
C78 0.041 0.033 0.030 -0.001 -0.007 -0.004
C79 0.032 0.036 0.029 0.018 0.019 0.006
C80 0.035 0.034 0.049 0.022 0.016 0.007
C81 0.025 0.046 0.030 0.008 0.008 -0.004
C82 0.038 0.059 0.037 0.018 0.001 -0.014
C83 0.070 0.048 0.104 -0.017 -0.005 -0.002
C84 0.354 0.124 0.125 0.044 0.088 0.156
C85 0.056 0.047 0.104 0.012 -0.005 -0.011
C86 0.057 0.139 0.099 0.030 -0.021 -0.029
C87 0.008 0.047 0.033 0.020 0.011 0.002
C88 0.032 0.080 0.031 0.019 0.006 0.038
C89 0.058 0.046 0.031 0.016 0.002 0.013
C90 0.038 0.041 0.056 0.021 -0.015 0.000
C91 0.030 0.047 0.059 0.014 0.010 0.019
C92 0.022 0.051 0.047 0.020 0.010 0.006
C93 0.033 0.031 0.037 0.017 0.022 -0.004
C94 0.030 0.033 0.035 -0.001 0.015 0.003
C95 0.090 0.032 0.049 0.005 -0.001 0.020
C96 0.093 0.032 0.041 -0.007 0.004 -0.005
C97 0.040 0.046 0.031 0.004 -0.011 -0.005
C98 0.024 0.037 0.025 -0.005 0.002 -0.007
C99 0.023 0.045 0.011 0.001 0.010 -0.002
C100 0.024 0.047 0.019 -0.005 0.005 0.004
C101 0.010 0.041 0.025 0.004 0.013 -0.001
C102 0.015 0.039 0.021 0.006 0.006 0.009
C103 0.029 0.037 0.021 0.005 0.016 0.016
C104 0.040 0.049 0.013 0.005 0.005 0.012
C105 0.045 0.054 0.034 0.004 0.011 0.009
C106 0.036 0.031 0.040 -0.004 0.006 0.012
C107 0.032 0.030 0.027 0.009 0.009 0.013
C108 0.040 0.040 0.031 -0.001 0.014 0.018
C109 0.042 0.046 0.018 -0.014 0.008 0.007
C110 0.031 0.011 0.025 0.005 0.008 0.002
C111 0.033 0.007 0.021 0.005 0.013 0.014
C112 0.030 0.033 0.017 0.004 0.000 0.016
C113 0.030 0.033 0.017 0.004 0.000 0.016
C114 0.033 0.021 0.021 -0.005 0.013 -0.010
C115 0.027 0.061 0.028 -0.002 0.013 0.006
C116 0.027 0.099 0.033 -0.012 0.011 0.001
C117 0.027 0.072 0.033 -0.010 0.004 -0.002
C118 0.028 0.068 0.041 -0.005 0.014 -0.001
C119 0.038 0.037 0.026 -0.006 0.015 0.003
C120 0.079 0.061 0.059 0.021 0.032 0.040
C121 0.121 0.060 0.077 0.022 0.022 0.012
C122 0.029 0.056 0.028 0.000 0.002 -0.010
C123 0.021 0.080 0.033 -0.008 0.008 -0.017
C124 0.029 0.041 0.035 -0.016 0.005 0.006
C125 0.045 0.072 0.065 0.017 -0.003 -0.008
C126 0.066 0.098 0.034 0.002 0.035 -0.025
C128 0.064 0.111 0.054 0.020 0.018 -0.035
Cl4 0.033 0.044 0.046 -0.011 0.003 -0.003
O4 0.050 0.043 0.050 -0.024 0.009 -0.020
O5 0.061 0.092 0.052 -0.030 -0.026 0.035
O6 0.074 0.109 0.066 -0.025 0.028 0.039
O7 0.096 0.079 0.126 0.056 -0.002 -0.024
Cl5 0.043 0.055 0.031 0.006 0.014 0.014
O8 0.030 0.059 0.055 0.011 0.010 0.017
O9 0.103 0.046 0.066 0.015 0.038 0.018
O10 0.024 0.087 0.064 0.015 -0.001 -0.005
O11 0.092 0.107 0.051 0.033 0.047 0.053
Cl6 0.040 0.053 0.034 0.000 0.006 0.002
O12 0.036 0.105 0.043 0.006 -0.001 0.000
O13 0.069 0.146 0.086 -0.051 -0.025 0.054
O14 0.117 0.066 0.113 -0.010 -0.008 -0.027
O15 0.115 0.233 0.068 0.073 0.028 -0.024
Cl7 0.096 0.054 0.049 -0.007 0.023 -0.008
O16 0.127 0.184 0.128 -0.074 0.030 0.035
Cl8 0.127 0.075 0.109 0.029 0.048 0.017
O20 0.146 0.175 0.121 0.062 0.068 0.002
O21 0.074 0.129 0.093 0.021 0.025 0.010
O22 0.089 0.283 0.068 -0.003 0.045 0.028
O23 0.351 0.084 0.256 0.043 0.062 0.093
Cl9 0.133 0.085 0.209 -0.045 0.067 0.008
O24 0.089 0.093 0.059 0.012 0.003 -0.006
O25 0.451 0.244 0.474 -0.106 0.310 0.121
O26 1.137 0.337 0.808 0.445 0.324 0.004
O27 0.081 0.144 1.506 -0.264 0.130 -0.041

loop_
_atom_type_symbol
_atom_type_description
_atom_type_scat_dispersion_real
_atom_type_scat_dispersion_imag
_atom_type_scat_source
C C 0.0033 0.0016 'International Tables Vol C Tables 4.2.6.8 and 6.1.1.4'
H H 0.0000 0.0000 'International Tables Vol C Tables 4.2.6.8 and 6.1.1.4'
N N 0.0061 0.0033 'International Tables Vol C Tables 4.2.6.8 and 6.1.1.4'
O O 0.0106 0.0060 'International Tables Vol C Tables 4.2.6.8 and 6.1.1.4'
Cl Cl 0.1484 0.1585 'International Tables Vol C Tables 4.2.6.8 and 6.1.1.4'
Pr Pr -0.2180 2.8214 'International Tables Vol C Tables 4.2.6.8 and 6.1.1.4'

loop_
_geom_angle_atom_site_label_1
_geom_angle_atom_site_label_2
_geom_angle_atom_site_label_3
_geom_angle
O3 Pr1 O2 81.5(3)
O3 Pr1 O1 80.9(3)
O2 Pr1 O1 82.6(3)
O3 Pr1 N24 123.6(3)
O2 Pr1 N24 81.0(3)
O1 Pr1 N24 147.6(3)
O3 Pr1 N15 141.4(3)
O2 Pr1 N15 123.9(4)
O1 Pr1 N15 75.2(3)
N24 Pr1 N15 91.2(3)
O3 Pr1 N26 62.6(3)
O2 Pr1 N26 66.7(3)
O1 Pr1 N26 134.5(3)
N24 Pr1 N26 61.2(3)
N15 Pr1 N26 150.0(3)
O3 Pr1 N17 135.1(3)
O2 Pr1 N17 63.6(3)
O1 Pr1 N17 68.0(3)
N24 Pr1 N17 79.6(4)
N15 Pr1 N17 60.4(4)
N26 Pr1 N17 120.0(3)
O3 Pr1 N8 67.1(3)
O2 Pr1 N8 135.2(3)
O1 Pr1 N8 62.2(3)
N24 Pr1 N8 143.0(4)
N15 Pr1 N8 75.0(3)
N26 Pr1 N8 119.2(3)
N17 Pr1 N8 119.4(4)
O3 Pr1 N6 78.3(3)
O2 Pr1 N6 142.5(3)
O1 Pr1 N6 124.3(3)
N24 Pr1 N6 84.3(4)
N15 Pr1 N6 90.6(4)
N26 Pr1 N6 76.0(3)
N17 Pr1 N6 146.1(3)
N8 Pr1 N6 62.1(4)
N22 Pr2 N19 123.6(4)
N22 Pr2 N12 138.7(3)
N19 Pr2 N12 71.1(4)
N22 Pr2 N10 148.7(4)
N19 Pr2 N10 82.8(4)
N12 Pr2 N10 60.9(3)
N22 Pr2 N4 86.5(4)
N19 Pr2 N4 144.2(4)
N12 Pr2 N4 73.2(4)
N10 Pr2 N4 76.9(3)
N22 Pr2 N21 62.1(4)
N19 Pr2 N21 61.5(4)
N12 Pr2 N21 115.4(4)
N10 Pr2 N21 141.0(4)
N4 Pr2 N21 141.7(3)
N22 Pr2 N1 75.9(3)
N19 Pr2 N1 86.7(4)
N12 Pr2 N1 145.3(3)
N10 Pr2 N1 90.8(3)
N4 Pr2 N1 122.4(4)
N21 Pr2 N1 73.1(3)
N22 Pr2 N3 77.7(3)
N19 Pr2 N3 136.7(3)
N12 Pr2 N3 120.1(4)
N10 Pr2 N3 71.2(4)
N4 Pr2 N3 62.3(3)
N21 Pr2 N3 124.4(4)
N1 Pr2 N3 60.5(4)
N22 Pr2 N13 80.3(3)
N19 Pr2 N13 83.4(4)
N12 Pr2 N13 62.2(3)
N10 Pr2 N13 122.9(3)
N4 Pr2 N13 83.4(3)
N21 Pr2 N13 70.8(3)
N1 Pr2 N13 143.0(3)
N3 Pr2 N13 139.9(4)
C33 O1 Pr1 120.9(10)
C76 O2 Pr1 121.0(9)
C119 O3 Pr1 121.3(8)
C7 N1 C1 104.1(13)
C7 N1 Pr2 116.2(10)
C1 N1 Pr2 134.0(10)
C6 N2 C7 107.5(15)
C6 N2 C34 121.6(13)
C7 N2 C34 130.9(15)
C8 N3 C12 122.5(13)
C8 N3 Pr2 121.1(10)
C12 N3 Pr2 116.4(9)
C13 N4 C15 103.6(11)
C13 N4 Pr2 112.2(9)
C15 N4 Pr2 127.6(9)
C13 N5 C14 104.8(11)
C13 N5 C36 126.9(12)
C14 N5 C36 126.1(12)
C27 N6 C25 104.0(13)
C27 N6 Pr1 118.9(10)
C25 N6 Pr1 136.7(9)
C27 N7 C24 107.4(13)
C27 N7 C38 129.7(13)
C24 N7 C38 122.9(13)
C29 N8 C28 120.3(12)
C29 N8 Pr1 114.2(9)
C28 N8 Pr1 116.4(8)
C33 N9 C40 120.7(14)
C33 N9 C42 123.7(15)
C40 N9 C42 114.5(13)
C50 N10 C44 105.3(12)
C50 N10 Pr2 118.1(8)
C44 N10 Pr2 131.8(10)
C50 N11 C49 106.9(12)
C50 N11 C77 130.2(12)
C49 N11 C77 122.8(11)
C51 N12 C55 114.7(12)
C51 N12 Pr2 124.3(9)
C55 N12 Pr2 121.0(9)
C56 N13 C58 104.4(11)
C56 N13 Pr2 109.1(8)
C58 N13 Pr2 129.1(9)
C56 N14 C57 105.3(12)
C56 N14 C79 129.0(12)
C57 N14 C79 125.0(12)
C70 N15 C68 102.9(11)
C70 N15 Pr1 120.4(9)
C68 N15 Pr1 135.1(9)
C67 N16 C70 104.4(13)
C67 N16 C81 127.6(13)
C70 N16 C81 128.0(14)
C71 N17 C72 117.5(15)
C71 N17 Pr1 121.9(11)
C72 N17 Pr1 113.2(10)
C76 N18 C85 119.6(15)
C76 N18 C83 123.9(15)
C85 N18 C83 114.2(15)
C93 N19 C87 103.8(13)
C93 N19 Pr2 117.9(10)
C87 N19 Pr2 132.4(9)
C93 N20 C92 108.2(14)
C93 N20 C120 129.7(15)
C92 N20 C120 122.1(15)
C94 N21 C98 119.5(13)
C94 N21 Pr2 121.9(10)
C98 N21 Pr2 118.2(10)
C99 N22 C101 104.1(13)
C99 N22 Pr2 122.4(10)
C101 N22 Pr2 128.7(9)
C99 N23 C100 106.7(12)
C99 N23 C122 128.9(14)
C100 N23 C122 124.4(13)
C113 N24 C111 104.9(11)
C113 N24 Pr1 122.2(8)
C111 N24 Pr1 132.8(9)
C110 N25 C113 105.0(12)
C110 N25 C124 121.9(11)
C113 N25 C124 132.7(12)
C115 N26 C114 116.8(13)
C115 N26 Pr1 117.5(9)
C114 N26 Pr1 125.1(8)
C119 N27 C126 116.2(13)
C119 N27 C128 126.2(13)
C126 N27 C128 116.6(14)
C6 C1 N1 109.6(16)
C6 C1 C2 121.7(16)
N1 C1 C2 128.7(16)
C3 C2 C1 115.2(17)
C2 C3 C4 126(2)
C5 C4 C3 116.0(18)
C4 C5 C6 123.0(18)
N2 C6 C1 107.1(15)
N2 C6 C5 135.3(17)
C1 C6 C5 117.6(18)
N1 C7 N2 111.6(15)
N1 C7 C8 120.5(15)
N2 C7 C8 127.6(16)
N3 C8 C9 117.6(15)
N3 C8 C7 115.1(14)
C9 C8 C7 127.3(15)
C8 C9 C10 125.0(15)
C11 C10 C9 114.5(15)
C10 C11 C12 122.9(16)
N3 C12 C11 117.5(13)
N3 C12 C13 116.1(13)
C11 C12 C13 126.4(15)
N4 C13 N5 115.4(12)
N4 C13 C12 117.1(13)
N5 C13 C12 126.8(13)
C19 C14 C15 122.3(14)
C19 C14 N5 131.1(13)
C15 C14 N5 106.5(13)
C14 C15 C16 121.3(13)
C14 C15 N4 109.6(12)
C16 C15 N4 128.9(12)
C17 C16 C15 117.3(13)
C16 C17 C18 122.2(13)
C16 C17 C20 122.6(13)
C18 C17 C20 114.8(13)
C19 C18 C17 118.9(13)
C14 C19 C18 117.5(13)
C17 C20 C21 112.1(12)
C22 C21 C26 118.5(13)
C22 C21 C20 123.7(14)
C26 C21 C20 117.8(13)
C21 C22 C23 122.8(15)
C24 C23 C22 117.0(15)
C23 C24 N7 131.0(15)
C23 C24 C25 123.6(14)
N7 C24 C25 105.3(14)
C26 C25 N6 131.6(14)
C26 C25 C24 119.2(14)
N6 C25 C24 108.9(12)
C25 C26 C21 118.6(14)
N6 C27 N7 114.3(14)
N6 C27 C28 118.5(15)
N7 C27 C28 127.1(14)
N8 C28 C32 121.7(13)
N8 C28 C27 116.9(12)
C32 C28 C27 121.2(14)
N8 C29 C30 122.1(15)
N8 C29 C33 111.6(12)
C30 C29 C33 126.3(14)
C31 C30 C29 117.7(15)
C30 C31 C32 125.8(14)
C30 C31 Cl1 120.9(12)
C32 C31 Cl1 113.2(13)
C31 C32 C28 112.3(14)
N9 C33 O1 118.8(16)
N9 C33 C29 124.6(14)
O1 C33 C29 116.5(14)
N2 C34 C35 112.9(12)
C37 C36 N5 107.0(14)
N7 C38 C39 111.6(12)
N9 C40 C41 111.1(14)
C43 C42 N9 115.6(11)
C45 C44 C49 120.1(13)
C45 C44 N10 130.7(14)
C49 C44 N10 109.1(13)
C46 C45 C44 119.0(15)
C45 C46 C47 118.5(15)
C46 C47 C48 124.5(14)
C49 C48 C47 113.7(14)
C48 C49 N11 129.8(14)
C48 C49 C44 123.9(14)
N11 C49 C44 106.3(12)
N10 C50 N11 112.4(12)
N10 C50 C51 120.6(12)
N11 C50 C51 126.7(13)
C52 C51 N12 122.4(12)
C52 C51 C50 127.7(12)
N12 C51 C50 109.8(12)
C51 C52 C53 119.2(13)
C54 C53 C52 119.8(15)
C53 C54 C55 118.8(14)
C54 C55 N12 124.9(13)
C54 C55 C56 124.7(12)
N12 C55 C56 110.0(12)
N13 C56 N14 113.3(12)
N13 C56 C55 121.2(13)
N14 C56 C55 125.5(14)
C58 C57 N14 107.4(12)
C58 C57 C62 124.5(14)
N14 C57 C62 128.0(14)
C57 C58 N13 109.2(13)
C57 C58 C59 120.5(12)
N13 C58 C59 130.3(13)
C60 C59 C58 116.6(14)
C61 C60 C59 121.5(14)
C61 C60 C63 117.0(12)
C59 C60 C63 121.5(14)
C62 C61 C60 123.0(13)
C61 C62 C57 113.9(14)
C64 C63 C60 116.6(12)
C69 C64 C65 120.6(15)
C69 C64 C63 122.2(14)
C65 C64 C63 117.0(14)
C66 C65 C64 118.9(15)
C65 C66 C67 121.4(15)
N16 C67 C68 113.4(15)
N16 C67 C66 131.1(14)
C68 C67 C66 115.5(15)
C67 C68 C69 127.0(15)
C67 C68 N15 106.9(14)
C69 C68 N15 126.0(13)
C68 C69 C64 116.2(14)
N15 C70 N16 112.4(14)
N15 C70 C71 119.6(13)
N16 C70 C71 128.0(15)
N17 C71 C75 120.5(16)
N17 C71 C70 111.7(15)
C75 C71 C70 127.5(15)
N17 C72 C73 124.5(16)
N17 C72 C76 113.7(15)
C73 C72 C76 121.7(16)
C72 C73 C74 118.9(16)
C75 C74 C73 114.0(16)
C75 C74 Cl2 123.2(14)
C73 C74 Cl2 122.7(14)
C71 C75 C74 124.5(16)
O2 C76 N18 121.6(16)
O2 C76 C72 113.6(15)
N18 C76 C72 124.8(16)
N11 C77 C78 110.4(13)
N14 C79 C80 113.3(11)
N16 C81 C82 114.5(12)
N18 C83 C84 114.5(17)
C86 C85 N18 99.9(15)
C88 C87 C92 119.5(15)
C88 C87 N19 130.9(15)
C92 C87 N19 109.6(13)
C89 C88 C87 117.2(16)
C88 C89 C90 124.8(16)
C91 C90 C89 117.8(16)
C92 C91 C90 118.0(16)
C91 C92 N20 131.0(17)
C91 C92 C87 122.8(16)
N20 C92 C87 106.2(15)
N19 C93 N20 112.1(14)
N19 C93 C94 118.7(15)
N20 C93 C94 129.2(14)
N21 C94 C95 122.8(16)
N21 C94 C93 113.8(13)
C95 C94 C93 123.3(16)
C96 C95 C94 119.2(18)
C95 C96 C97 119.2(16)
C96 C97 C98 119.1(16)
N21 C98 C97 120.3(16)
N21 C98 C99 117.6(13)
C97 C98 C99 122.1(15)
N22 C99 N23 114.3(15)
N22 C99 C98 114.6(14)
N23 C99 C98 131.1(14)
C105 C100 C101 125.2(16)
C105 C100 N23 130.9(15)
C101 C100 N23 103.9(14)
N22 C101 C102 132.4(14)
N22 C101 C100 110.7(14)
C102 C101 C100 116.6(16)
C101 C102 C103 121.0(14)
C104 C103 C102 118.7(15)
C104 C103 C106 120.0(15)
C102 C103 C106 121.2(14)
C103 C104 C105 123.8(16)
C100 C105 C104 114.4(16)
C107 C106 C103 114.5(13)
C112 C107 C108 118.4(13)
C112 C107 C106 118.7(13)
C108 C107 C106 122.9(12)
C109 C108 C107 126.2(13)
C108 C109 C110 117.4(13)
N25 C110 C109 134.1(13)
N25 C110 C111 106.3(11)
C109 C110 C111 119.6(12)
N24 C111 C110 108.7(12)
N24 C111 C112 130.8(12)
C110 C111 C112 120.5(11)
C107 C112 C111 117.8(13)
N24 C113 N25 115.0(12)
N24 C113 C114 121.7(12)
N25 C113 C114 123.2(13)
N26 C114 C118 122.8(12)
N26 C114 C113 108.4(12)
C118 C114 C113 128.6(12)
C116 C115 N26 122.8(14)
C116 C115 C119 128.4(13)
N26 C115 C119 108.8(13)
C115 C116 C117 118.8(14)
C118 C117 C116 123.2(16)
C118 C117 Cl3 116.3(13)
C116 C117 Cl3 120.5(12)
C117 C118 C114 115.1(14)
O3 C119 N27 124.6(14)
O3 C119 C115 115.0(13)
N27 C119 C115 120.3(14)
N20 C120 C121 111.5(14)
N23 C122 C123 112.9(12)
N25 C124 C125 112.6(14)
C127 C126 N27 117(2)
C127 C126 C127 108(3)
N27 C126 C127 111(3)
N27 C128 C129 97(5)
N27 C128 C129 109(2)
C129 C128 C129 154(5)
O5 Cl4 O6 108.9(8)
O5 Cl4 O4 112.9(8)
O6 Cl4 O4 109.5(7)
O5 Cl4 O7 109.9(9)
O6 Cl4 O7 108.8(9)
O4 Cl4 O7 106.8(8)
O11 Cl5 O8 110.2(7)
O11 Cl5 O10 110.3(7)
O8 Cl5 O10 110.8(7)
O11 Cl5 O9 109.3(7)
O8 Cl5 O9 108.9(7)
O10 Cl5 O9 107.3(8)
O13 Cl6 O12 112.5(7)
O13 Cl6 O15 109.8(9)
O12 Cl6 O15 107.3(7)
O13 Cl6 O14 108.9(8)
O12 Cl6 O14 110.7(8)
O15 Cl6 O14 107.5(8)
O18B Cl7 O17B 113.9(10)
O18B Cl7 O17A 135(2)
O17B Cl7 O17A 77(2)
O18B Cl7 O16 107.0(10)
O17B Cl7 O16 107.2(9)
O17A Cl7 O16 110.9(15)
O18B Cl7 O19A 33(2)
O17B Cl7 O19A 138.1(18)
O17A Cl7 O19A 109.7(15)
O16 Cl7 O19A 108.4(15)
O18B Cl7 O18A 78(2)
O17B Cl7 O18A 37.3(19)
O17A Cl7 O18A 109.1(15)
O16 Cl7 O18A 110.7(13)
O19A Cl7 O18A 108.0(15)
O18B Cl7 O19B 107.9(9)
O17B Cl7 O19B 111.0(9)
O17A Cl7 O19B 36(3)
O16 Cl7 O19B 109.8(9)
O19A Cl7 O19B 76(2)
O18A Cl7 O19B 135.1(17)
O22 Cl8 O23 110.5(10)
O22 Cl8 O21 113.2(8)
O23 Cl8 O21 107.8(10)
O22 Cl8 O20 111.5(9)
O23 Cl8 O20 107.4(9)
O21 Cl8 O20 106.0(9)
O25 Cl9 O26 110.2(14)
O25 Cl9 O24 104.3(11)
O26 Cl9 O24 110.3(14)
O25 Cl9 O27 108.3(13)
O26 Cl9 O27 109.2(13)
O24 Cl9 O27 114.3(12)
N28 C131 C130 175(2)
N29 C133 C132 160(4)
N30 C135 C134 171(3)
N31 C137 C136 176(4)
N32 C139 C138 174(2)
N33 C141 C140 176(4)
C144 C143 C142 101(3)
N34 C144 C143 171(4)
C147 C146 C145 106(2)
N35 C147 C146 175(3)
C148 C149 C150 112(3)
N36 C150 C149 179(3)
C153 C152 C151 111(2)
N37 C153 C152 164(10)

loop_
_geom_bond_atom_site_label_1
_geom_bond_atom_site_label_2
_geom_bond_distance
Pr1 O3 2.404(8)
Pr1 O2 2.466(10)
Pr1 O1 2.477(9)
Pr1 N24 2.593(10)
Pr1 N15 2.603(11)
Pr1 N26 2.650(11)
Pr1 N17 2.681(12)
Pr1 N8 2.687(11)
Pr1 N6 2.699(12)
Pr2 N22 2.528(12)
Pr2 N19 2.576(13)
Pr2 N12 2.612(11)
Pr2 N10 2.623(11)
Pr2 N4 2.640(12)
Pr2 N21 2.644(11)
Pr2 N1 2.651(11)
Pr2 N3 2.662(11)
Pr2 N13 2.681(10)
Cl1 C31 1.772(14)
Cl2 C74 1.664(17)
Cl3 C117 1.705(16)
O1 C33 1.281(16)
O2 C76 1.267(17)
O3 C119 1.246(15)
N1 C7 1.332(18)
N1 C1 1.393(17)
N2 C6 1.332(19)
N2 C7 1.372(16)
N2 C34 1.432(18)
N3 C8 1.334(16)
N3 C12 1.371(17)
N4 C13 1.332(15)
N4 C15 1.393(16)
N5 C13 1.332(16)
N5 C14 1.408(16)
N5 C36 1.540(16)
N6 C27 1.312(16)
N6 C25 1.391(16)
N7 C27 1.333(18)
N7 C24 1.356(16)
N7 C38 1.480(16)
N8 C29 1.320(16)
N8 C28 1.342(16)
N9 C33 1.277(17)
N9 C40 1.453(18)
N9 C42 1.544(17)
N10 C50 1.319(15)
N10 C44 1.415(16)
N11 C50 1.376(15)
N11 C49 1.384(16)
N11 C77 1.464(16)
N12 C51 1.382(15)
N12 C55 1.387(15)
N13 C56 1.324(16)
N13 C58 1.398(15)
N14 C56 1.337(16)
N14 C57 1.394(16)
N14 C79 1.464(16)
N15 C70 1.378(16)
N15 C68 1.436(17)
N16 C67 1.318(18)
N16 C70 1.387(17)
N16 C81 1.437(16)
N17 C71 1.325(17)
N17 C72 1.346(18)
N18 C76 1.283(19)
N18 C85 1.486(14)
N18 C83 1.490(14)
N19 C93 1.373(16)
N19 C87 1.440(17)
N20 C93 1.378(18)
N20 C92 1.391(18)
N20 C120 1.449(18)
N21 C94 1.316(18)
N21 C98 1.344(17)
N22 C99 1.333(16)
N22 C101 1.392(17)
N23 C99 1.347(17)
N23 C100 1.419(18)
N23 C122 1.481(16)
N24 C113 1.307(16)
N24 C111 1.377(14)
N25 C110 1.369(16)
N25 C113 1.374(15)
N25 C124 1.478(16)
N26 C115 1.359(15)
N26 C114 1.362(15)
N27 C119 1.286(17)
N27 C126 1.479(14)
N27 C128 1.481(14)
C1 C6 1.377(19)
C1 C2 1.42(2)
C2 C3 1.354(19)
C3 C4 1.38(2)
C4 C5 1.35(2)
C5 C6 1.409(19)
C7 C8 1.40(2)
C8 C9 1.359(19)
C9 C10 1.39(2)
C10 C11 1.360(19)
C11 C12 1.400(18)
C12 C13 1.466(18)
C14 C19 1.344(18)
C14 C15 1.381(17)
C15 C16 1.383(16)
C16 C17 1.325(17)
C17 C18 1.438(18)
C17 C20 1.541(17)
C18 C19 1.391(17)
C20 C21 1.546(18)
C21 C22 1.383(18)
C21 C26 1.455(19)
C22 C23 1.388(18)
C23 C24 1.352(19)
C24 C25 1.413(19)
C25 C26 1.365(17)
C27 C28 1.490(18)
C28 C32 1.443(17)
C29 C30 1.395(17)
C29 C33 1.455(19)
C30 C31 1.285(19)
C31 C32 1.42(2)
C34 C35 1.51(2)
C36 C37 1.38(2)
C38 C39 1.494(18)
C40 C41 1.55(2)
C42 C43 1.501(18)
C44 C45 1.371(19)
C44 C49 1.388(19)
C45 C46 1.371(17)
C46 C47 1.39(2)
C47 C48 1.396(19)
C48 C49 1.364(17)
C50 C51 1.487(17)
C51 C52 1.356(17)
C52 C53 1.410(17)
C53 C54 1.343(18)
C54 C55 1.344(17)
C55 C56 1.497(18)
C57 C58 1.342(17)
C57 C62 1.421(17)
C58 C59 1.409(18)
C59 C60 1.391(16)
C60 C61 1.383(18)
C60 C63 1.531(19)
C61 C62 1.382(19)
C63 C64 1.502(19)
C64 C69 1.416(18)
C64 C65 1.423(18)
C65 C66 1.366(19)
C66 C67 1.450(19)
C67 C68 1.350(17)
C68 C69 1.366(19)
C70 C71 1.47(2)
C71 C75 1.368(19)
C72 C73 1.36(2)
C72 C76 1.51(2)
C73 C74 1.43(2)
C74 C75 1.37(2)
C77 C78 1.501(19)
C79 C80 1.531(17)
C81 C82 1.492(18)
C83 C84 1.548(16)
C85 C86 1.460(16)
C87 C88 1.390(19)
C87 C92 1.410(19)
C88 C89 1.33(2)
C89 C90 1.406(19)
C90 C91 1.40(2)
C91 C92 1.35(2)
C93 C94 1.47(2)
C94 C95 1.375(19)
C95 C96 1.36(2)
C96 C97 1.38(2)
C97 C98 1.406(18)
C98 C99 1.46(2)
C100 C105 1.39(2)
C100 C101 1.416(18)
C101 C102 1.398(18)
C102 C103 1.405(19)
C103 C104 1.395(18)
C103 C106 1.525(18)
C104 C105 1.40(2)
C106 C107 1.456(18)
C107 C112 1.378(16)
C107 C108 1.421(18)
C108 C109 1.320(18)
C109 C110 1.410(16)
C110 C111 1.434(17)
C111 C112 1.440(18)
C113 C114 1.534(18)
C114 C118 1.426(19)
C115 C116 1.345(19)
C115 C119 1.549(19)
C116 C117 1.365(19)
C117 C118 1.351(17)
C120 C121 1.46(2)
C122 C123 1.518(18)
C124 C125 1.49(2)
C126 C127 1.460(17)
C126 C127 1.49(2)
C128 C129 1.51(2)
C128 C129 1.551(18)
Cl4 O5 1.396(11)
Cl4 O6 1.409(10)
Cl4 O4 1.426(10)
Cl4 O7 1.435(13)
Cl5 O11 1.413(10)
Cl5 O8 1.413(10)
Cl5 O10 1.416(11)
Cl5 O9 1.446(12)
Cl6 O13 1.395(9)
Cl6 O12 1.414(9)
Cl6 O15 1.414(10)
Cl6 O14 1.416(10)
Cl7 O18B 1.399(12)
Cl7 O17B 1.401(12)
Cl7 O17A 1.406(17)
Cl7 O16 1.423(9)
Cl7 O19A 1.425(17)
Cl7 O18A 1.430(17)
Cl7 O19B 1.438(12)
Cl8 O22 1.405(11)
Cl8 O23 1.435(12)
Cl8 O21 1.449(10)
Cl8 O20 1.453(11)
Cl9 O25 1.398(14)
Cl9 O26 1.406(16)
Cl9 O24 1.429(11)
Cl9 O27 1.432(15)
C130 C131 1.45(2)
C131 N28 1.124(19)
C132 C133 1.69(4)
C133 N29 1.19(4)
C134 C135 1.402(16)
C135 N30 1.221(16)
C136 C137 1.45(3)
C137 N31 1.20(3)
C138 C139 1.46(2)
C139 N32 1.19(2)
C140 C141 1.50(4)
C141 N33 1.35(4)
C142 C143 1.54(4)
C143 C144 1.53(4)
C144 N34 1.19(4)
C145 C146 1.67(4)
C146 C147 1.65(3)
C147 N35 1.28(3)
C148 C149 1.576(19)
C149 C150 1.62(4)
C150 N36 1.08(2)
C151 C152 1.53(2)
C152 C153 1.48(2)
C153 N37 1.18(2)

loop_
_geom_torsion_atom_site_label_1
_geom_torsion_atom_site_label_2
_geom_torsion_atom_site_label_3
_geom_torsion_atom_site_label_4
_geom_torsion
O3 Pr1 O1 C33 -79.9(10)
O2 Pr1 O1 C33 -162.4(10)
N24 Pr1 O1 C33 137.5(10)
N15 Pr1 O1 C33 69.6(10)
N26 Pr1 O1 C33 -115.8(10)
N17 Pr1 O1 C33 133.2(10)
N8 Pr1 O1 C33 -11.1(9)
N6 Pr1 O1 C33 -10.8(11)
O3 Pr1 O2 C76 -170.7(12)
O1 Pr1 O2 C76 -88.8(12)
N24 Pr1 O2 C76 63.1(12)
N15 Pr1 O2 C76 -22.3(13)
N26 Pr1 O2 C76 125.5(12)
N17 Pr1 O2 C76 -19.7(12)
N8 Pr1 O2 C76 -125.8(12)
N6 Pr1 O2 C76 131.3(12)
O2 Pr1 O3 C119 -39.8(12)
O1 Pr1 O3 C119 -123.6(12)
N24 Pr1 O3 C119 33.4(13)
N15 Pr1 O3 C119 -175.6(11)
N26 Pr1 O3 C119 28.3(12)
N17 Pr1 O3 C119 -77.8(13)
N8 Pr1 O3 C119 172.9(13)
N6 Pr1 O3 C119 108.4(12)
N22 Pr2 N1 C7 63.7(10)
N19 Pr2 N1 C7 -170.4(10)
N12 Pr2 N1 C7 -121.2(10)
N10 Pr2 N1 C7 -87.7(10)
N4 Pr2 N1 C7 -12.8(11)
N21 Pr2 N1 C7 128.4(10)
N3 Pr2 N1 C7 -19.9(9)
N13 Pr2 N1 C7 115.2(10)
N22 Pr2 N1 C1 -84.9(14)
N19 Pr2 N1 C1 40.9(14)
N12 Pr2 N1 C1 90.2(14)
N10 Pr2 N1 C1 123.7(14)
N4 Pr2 N1 C1 -161.4(13)
N21 Pr2 N1 C1 -20.2(14)
N3 Pr2 N1 C1 -168.6(15)
N13 Pr2 N1 C1 -33.4(17)
N22 Pr2 N3 C8 -70.9(10)
N19 Pr2 N3 C8 55.4(12)
N12 Pr2 N3 C8 149.4(10)
N10 Pr2 N3 C8 111.8(11)
N4 Pr2 N3 C8 -163.5(11)
N21 Pr2 N3 C8 -27.9(12)
N1 Pr2 N3 C8 9.6(10)
N13 Pr2 N3 C8 -129.1(10)
N22 Pr2 N3 C12 110.8(10)
N19 Pr2 N3 C12 -122.8(9)
N12 Pr2 N3 C12 -28.8(11)
N10 Pr2 N3 C12 -66.5(9)
N4 Pr2 N3 C12 18.2(9)
N21 Pr2 N3 C12 153.9(9)
N1 Pr2 N3 C12 -168.6(11)
N13 Pr2 N3 C12 52.7(12)
N22 Pr2 N4 C13 -110.3(10)
N19 Pr2 N4 C13 100.2(11)
N12 Pr2 N4 C13 106.2(10)
N10 Pr2 N4 C13 43.0(10)
N21 Pr2 N4 C13 -143.8(10)
N1 Pr2 N4 C13 -39.4(11)
N3 Pr2 N4 C13 -32.4(10)
N13 Pr2 N4 C13 169.1(10)
N22 Pr2 N4 C15 120.3(10)
N19 Pr2 N4 C15 -29.2(12)
N12 Pr2 N4 C15 -23.2(9)
N10 Pr2 N4 C15 -86.4(10)
N21 Pr2 N4 C15 86.7(11)
N1 Pr2 N4 C15 -168.9(9)
N3 Pr2 N4 C15 -161.8(11)
N13 Pr2 N4 C15 39.7(10)
O3 Pr1 N6 C27 64.5(10)
O2 Pr1 N6 C27 123.3(10)
O1 Pr1 N6 C27 -5.9(11)
N24 Pr1 N6 C27 -169.5(10)
N15 Pr1 N6 C27 -78.3(10)
N26 Pr1 N6 C27 128.8(10)
N17 Pr1 N6 C27 -107.6(10)
N8 Pr1 N6 C27 -5.6(9)
O3 Pr1 N6 C25 -124.6(12)
O2 Pr1 N6 C25 -65.8(13)
O1 Pr1 N6 C25 165.0(11)
N24 Pr1 N6 C25 1.4(12)
N15 Pr1 N6 C25 92.6(12)
N26 Pr1 N6 C25 -60.3(12)
N17 Pr1 N6 C25 63.3(14)
N8 Pr1 N6 C25 165.3(13)
O3 Pr1 N8 C29 78.0(9)
O2 Pr1 N8 C29 28.7(11)
O1 Pr1 N8 C29 -13.7(9)
N24 Pr1 N8 C29 -166.0(9)
N15 Pr1 N8 C29 -94.6(10)
N26 Pr1 N8 C29 114.1(9)
N17 Pr1 N8 C29 -52.2(10)
N6 Pr1 N8 C29 166.6(10)
O3 Pr1 N8 C28 -69.1(9)
O2 Pr1 N8 C28 -118.4(9)
O1 Pr1 N8 C28 -160.8(10)
N24 Pr1 N8 C28 46.9(11)
N15 Pr1 N8 C28 118.3(9)
N26 Pr1 N8 C28 -33.0(10)
N17 Pr1 N8 C28 160.7(8)
N6 Pr1 N8 C28 19.5(8)
N22 Pr2 N10 C50 116.0(12)
N19 Pr2 N10 C50 -94.0(12)
N12 Pr2 N10 C50 -21.6(11)
N4 Pr2 N10 C50 56.3(11)
N21 Pr2 N10 C50 -116.9(11)
N1 Pr2 N10 C50 179.5(12)
N3 Pr2 N10 C50 121.1(12)
N13 Pr2 N10 C50 -16.7(13)
N22 Pr2 N10 C44 -35.4(16)
N19 Pr2 N10 C44 114.6(13)
N12 Pr2 N10 C44 -173.1(14)
N4 Pr2 N10 C44 -95.2(13)
N21 Pr2 N10 C44 91.6(14)
N1 Pr2 N10 C44 28.0(13)
N3 Pr2 N10 C44 -30.3(13)
N13 Pr2 N10 C44 -168.2(12)
N22 Pr2 N12 C51 -134.0(10)
N19 Pr2 N12 C51 106.3(11)
N10 Pr2 N12 C51 14.1(10)
N4 Pr2 N12 C51 -70.0(11)
N21 Pr2 N12 C51 150.2(10)
N1 Pr2 N12 C51 53.2(14)
N3 Pr2 N12 C51 -27.4(12)
N13 Pr2 N12 C51 -161.3(12)
N22 Pr2 N12 C55 47.0(13)
N19 Pr2 N12 C55 -72.7(10)
N10 Pr2 N12 C55 -165.0(12)
N4 Pr2 N12 C55 111.0(10)
N21 Pr2 N12 C55 -28.9(11)
N1 Pr2 N12 C55 -125.8(10)
N3 Pr2 N12 C55 153.6(10)
N13 Pr2 N12 C55 19.7(10)
N22 Pr2 N13 C56 166.1(10)
N19 Pr2 N13 C56 40.3(9)
N12 Pr2 N13 C56 -31.8(9)
N10 Pr2 N13 C56 -36.7(11)
N4 Pr2 N13 C56 -106.3(9)
N21 Pr2 N13 C56 102.4(10)
N1 Pr2 N13 C56 115.8(10)
N3 Pr2 N13 C56 -136.6(9)
N22 Pr2 N13 C58 37.8(12)
N19 Pr2 N13 C58 -88.0(12)
N12 Pr2 N13 C58 -160.1(13)
N10 Pr2 N13 C58 -164.9(11)
N4 Pr2 N13 C58 125.4(12)
N21 Pr2 N13 C58 -25.9(12)
N1 Pr2 N13 C58 -12.5(15)
N3 Pr2 N13 C58 95.1(12)
O3 Pr1 N15 C70 112.7(9)
O2 Pr1 N15 C70 -11.2(10)
O1 Pr1 N15 C70 59.0(9)
N24 Pr1 N15 C70 -91.1(9)
N26 Pr1 N15 C70 -113.2(10)
N17 Pr1 N15 C70 -13.8(8)
N8 Pr1 N15 C70 123.7(9)
N6 Pr1 N15 C70 -175.5(9)
O3 Pr1 N15 C68 -50.3(13)
O2 Pr1 N15 C68 -174.1(10)
O1 Pr1 N15 C68 -103.9(11)
N24 Pr1 N15 C68 105.9(11)
N26 Pr1 N15 C68 83.8(12)
N17 Pr1 N15 C68 -176.8(12)
N8 Pr1 N15 C68 -39.3(11)
N6 Pr1 N15 C68 21.5(11)
O3 Pr1 N17 C71 -112.1(11)
O2 Pr1 N17 C71 -154.9(11)
O1 Pr1 N17 C71 -62.3(10)
N24 Pr1 N17 C71 120.1(11)
N15 Pr1 N17 C71 22.7(10)
N26 Pr1 N17 C71 168.0(10)
N8 Pr1 N17 C71 -25.9(12)
N6 Pr1 N17 C71 57.0(13)
O3 Pr1 N17 C72 36.9(12)
O2 Pr1 N17 C72 -6.0(10)
O1 Pr1 N17 C72 86.6(10)
N24 Pr1 N17 C72 -91.0(10)
N15 Pr1 N17 C72 171.6(11)
N26 Pr1 N17 C72 -43.1(11)
N8 Pr1 N17 C72 123.0(10)
N6 Pr1 N17 C72 -154.1(9)
N22 Pr2 N19 C93 -23.4(11)
N12 Pr2 N19 C93 113.1(10)
N10 Pr2 N19 C93 174.8(10)
N4 Pr2 N19 C93 119.2(10)
N21 Pr2 N19 C93 -21.4(9)
N1 Pr2 N19 C93 -94.0(10)
N3 Pr2 N19 C93 -132.7(9)
N13 Pr2 N19 C93 50.3(10)
N22 Pr2 N19 C87 -171.6(10)
N12 Pr2 N19 C87 -35.1(10)
N10 Pr2 N19 C87 26.6(11)
N4 Pr2 N19 C87 -29.0(14)
N21 Pr2 N19 C87 -169.6(12)
N1 Pr2 N19 C87 117.8(11)
N3 Pr2 N19 C87 79.2(12)
N13 Pr2 N19 C87 -97.9(11)
N22 Pr2 N21 C94 -164.8(11)
N19 Pr2 N21 C94 17.1(10)
N12 Pr2 N21 C94 -31.2(11)
N10 Pr2 N21 C94 43.2(12)
N4 Pr2 N21 C94 -126.1(10)
N1 Pr2 N21 C94 112.6(11)
N3 Pr2 N21 C94 146.3(10)
N13 Pr2 N21 C94 -75.8(10)
N22 Pr2 N21 C98 7.3(9)
N19 Pr2 N21 C98 -170.8(10)
N12 Pr2 N21 C98 140.9(9)
N10 Pr2 N21 C98 -144.7(9)
N4 Pr2 N21 C98 45.9(11)
N1 Pr2 N21 C98 -75.3(10)
N3 Pr2 N21 C98 -41.7(11)
N13 Pr2 N21 C98 96.3(10)
N19 Pr2 N22 C99 -16.9(11)
N12 Pr2 N22 C99 -116.5(10)
N10 Pr2 N22 C99 126.5(10)
N4 Pr2 N22 C99 -176.1(10)
N21 Pr2 N22 C99 -18.9(9)
N1 Pr2 N22 C99 59.2(9)
N3 Pr2 N22 C99 121.5(10)
N13 Pr2 N22 C99 -92.2(10)
N19 Pr2 N22 C101 -168.2(9)
N12 Pr2 N22 C101 92.2(11)
N10 Pr2 N22 C101 -24.8(14)
N4 Pr2 N22 C101 32.7(10)
N21 Pr2 N22 C101 -170.1(11)
N1 Pr2 N22 C101 -92.0(10)
N3 Pr2 N22 C101 -29.7(10)
N13 Pr2 N22 C101 116.5(10)
O3 Pr1 N24 C113 -4.2(13)
O2 Pr1 N24 C113 69.2(12)
O1 Pr1 N24 C113 129.7(11)
N15 Pr1 N24 C113 -166.7(12)
N26 Pr1 N24 C113 1.0(11)
N17 Pr1 N24 C113 133.8(12)
N8 Pr1 N24 C113 -100.3(12)
N6 Pr1 N24 C113 -76.2(12)
O3 Pr1 N24 C111 -179.6(11)
O2 Pr1 N24 C111 -106.2(13)
O1 Pr1 N24 C111 -45.7(15)
N15 Pr1 N24 C111 18.0(13)
N26 Pr1 N24 C111 -174.4(14)
N17 Pr1 N24 C111 -41.6(12)
N8 Pr1 N24 C111 84.3(14)
N6 Pr1 N24 C111 108.4(13)
O3 Pr1 N26 C115 -4.7(11)
O2 Pr1 N26 C115 87.8(11)
O1 Pr1 N26 C115 36.1(13)
N24 Pr1 N26 C115 -179.8(13)
N15 Pr1 N26 C115 -154.4(11)
N17 Pr1 N26 C115 123.8(11)
N8 Pr1 N26 C115 -42.3(12)
N6 Pr1 N26 C115 -88.6(11)
O3 Pr1 N26 C114 166.7(12)
O2 Pr1 N26 C114 -100.9(12)
O1 Pr1 N26 C114 -152.6(10)
N24 Pr1 N26 C114 -8.4(11)
N15 Pr1 N26 C114 17.0(15)
N17 Pr1 N26 C114 -64.8(12)
N8 Pr1 N26 C114 129.0(11)
N6 Pr1 N26 C114 82.7(11)
C7 N1 C1 C6 -3.2(15)
Pr2 N1 C1 C6 148.0(10)
C7 N1 C1 C2 178.3(14)
Pr2 N1 C1 C2 -30(2)
C6 C1 C2 C3 -1(2)
N1 C1 C2 C3 176.9(14)
C1 C2 C3 C4 3(2)
C2 C3 C4 C5 -3(3)
C3 C4 C5 C6 2(2)
C7 N2 C6 C1 -1.2(15)
C34 N2 C6 C1 -179.6(11)
C7 N2 C6 C5 -179.4(15)
C34 N2 C6 C5 2(2)
N1 C1 C6 N2 2.8(16)
C2 C1 C6 N2 -178.6(13)
N1 C1 C6 C5 -178.7(11)
C2 C1 C6 C5 0(2)
C4 C5 C6 N2 177.9(15)
C4 C5 C6 C1 0(2)
C1 N1 C7 N2 2.4(15)
Pr2 N1 C7 N2 -154.8(8)
C1 N1 C7 C8 -171.4(12)
Pr2 N1 C7 C8 31.3(16)
C6 N2 C7 N1 -0.8(15)
C34 N2 C7 N1 177.4(13)
C6 N2 C7 C8 172.5(14)
C34 N2 C7 C8 -9(2)
C12 N3 C8 C9 1(2)
Pr2 N3 C8 C9 -177.3(10)
C12 N3 C8 C7 179.1(13)
Pr2 N3 C8 C7 1.0(17)
N1 C7 C8 N3 -22(2)
N2 C7 C8 N3 165.3(13)
N1 C7 C8 C9 156.3(15)
N2 C7 C8 C9 -17(3)
N3 C8 C9 C10 -2(2)
C7 C8 C9 C10 179.9(16)
C8 C9 C10 C11 4(3)
C9 C10 C11 C12 -5(2)
C8 N3 C12 C11 -2(2)
Pr2 N3 C12 C11 176.6(10)
C8 N3 C12 C13 177.7(13)
Pr2 N3 C12 C13 -4.0(16)
C10 C11 C12 N3 4(2)
C10 C11 C12 C13 -175.6(16)
C15 N4 C13 N5 -2.4(19)
Pr2 N4 C13 N5 -143.4(12)
C15 N4 C13 C12 -173.2(13)
Pr2 N4 C13 C12 45.8(16)
C14 N5 C13 N4 2(2)
C36 N5 C13 N4 165.1(14)
C14 N5 C13 C12 171.3(15)
C36 N5 C13 C12 -25(3)
N3 C12 C13 N4 -29(2)
C11 C12 C13 N4 150.6(15)
N3 C12 C13 N5 161.7(15)
C11 C12 C13 N5 -19(3)
C13 N5 C14 C19 175.8(18)
C36 N5 C14 C19 12(3)
C13 N5 C14 C15 0.0(18)
C36 N5 C14 C15 -163.7(15)
C19 C14 C15 C16 6(3)
N5 C14 C15 C16 -177.8(13)
C19 C14 C15 N4 -177.7(15)
N5 C14 C15 N4 -1.4(18)
C13 N4 C15 C14 2.3(17)
Pr2 N4 C15 C14 134.9(11)
C13 N4 C15 C16 178.2(15)
Pr2 N4 C15 C16 -49.1(19)
C14 C15 C16 C17 0(2)
N4 C15 C16 C17 -175.6(14)
C15 C16 C17 C18 -5(2)
C15 C16 C17 C20 -177.4(13)
C16 C17 C18 C19 5(2)
C20 C17 C18 C19 177.5(14)
C15 C14 C19 C18 -6(3)
N5 C14 C19 C18 178.5(16)
C17 C18 C19 C14 1(2)
C16 C17 C20 C21 -25(2)
C18 C17 C20 C21 162.4(13)
C17 C20 C21 C22 110.5(16)
C17 C20 C21 C26 -71.2(16)
C26 C21 C22 C23 -3(2)
C20 C21 C22 C23 175.2(13)
C21 C22 C23 C24 -1(2)
C22 C23 C24 N7 -174.2(14)
C22 C23 C24 C25 6(2)
C27 N7 C24 C23 -179.6(16)
C38 N7 C24 C23 -1(2)
C27 N7 C24 C25 0.5(16)
C38 N7 C24 C25 179.1(11)
C27 N6 C25 C26 -173.3(14)
Pr1 N6 C25 C26 15(2)
C27 N6 C25 C24 -0.2(15)
Pr1 N6 C25 C24 -172.0(9)
C23 C24 C25 C26 -6(2)
N7 C24 C25 C26 173.9(12)
C23 C24 C25 N6 179.9(13)
N7 C24 C25 N6 -0.2(15)
N6 C25 C26 C21 174.0(13)
C24 C25 C26 C21 1.5(19)
C22 C21 C26 C25 2.7(19)
C20 C21 C26 C25 -175.7(11)
C25 N6 C27 N7 0.5(16)
Pr1 N6 C27 N7 174.1(9)
C25 N6 C27 C28 179.2(11)
Pr1 N6 C27 C28 -7.3(16)
C24 N7 C27 N6 -0.7(18)
C38 N7 C27 N6 -179.2(12)
C24 N7 C27 C28 -179.2(13)
C38 N7 C27 C28 2(2)
C29 N8 C28 C32 -2(2)
Pr1 N8 C28 C32 142.7(10)
C29 N8 C28 C27 -176.6(12)
Pr1 N8 C28 C27 -31.6(14)
N6 C27 C28 N8 26.6(18)
N7 C27 C28 N8 -155.0(13)
N6 C27 C28 C32 -147.7(13)
N7 C27 C28 C32 31(2)
C28 N8 C29 C30 -1(2)
Pr1 N8 C29 C30 -146.6(10)
C28 N8 C29 C33 179.0(12)
Pr1 N8 C29 C33 33.3(14)
N8 C29 C30 C31 2(2)
C33 C29 C30 C31 -177.5(14)
C29 C30 C31 C32 -1(2)
C29 C30 C31 Cl1 176.4(10)
C30 C31 C32 C28 -2(2)
Cl1 C31 C32 C28 -179.5(10)
N8 C28 C32 C31 3.7(19)
C27 C28 C32 C31 177.7(13)
C40 N9 C33 O1 -2(2)
C42 N9 C33 O1 165.5(12)
C40 N9 C33 C29 174.8(13)
C42 N9 C33 C29 -18(2)
Pr1 O1 C33 N9 -149.4(11)
Pr1 O1 C33 C29 33.7(15)
N8 C29 C33 N9 138.2(15)
C30 C29 C33 N9 -42(2)
N8 C29 C33 O1 -45.1(18)
C30 C29 C33 O1 134.8(14)
C6 N2 C34 C35 113.9(16)
C7 N2 C34 C35 -64(2)
C13 N5 C36 C37 117.0(19)
C14 N5 C36 C37 -83(2)
C27 N7 C38 C39 -106.0(17)
C24 N7 C38 C39 75.7(17)
C33 N9 C40 C41 -81.3(19)
C42 N9 C40 C41 110.3(18)
C33 N9 C42 C43 -80.8(18)
C40 N9 C42 C43 87.3(17)
C50 N10 C44 C45 174.1(18)
Pr2 N10 C44 C45 -32(3)
C50 N10 C44 C49 -2.0(19)
Pr2 N10 C44 C49 152.1(11)
C49 C44 C45 C46 -5(3)
N10 C44 C45 C46 179.3(17)
C44 C45 C46 C47 5(2)
C45 C46 C47 C48 -3(3)
C46 C47 C48 C49 0(3)
C47 C48 C49 N11 176.8(15)
C47 C48 C49 C44 0(2)
C50 N11 C49 C48 -178.1(16)
C77 N11 C49 C48 4(3)
C50 N11 C49 C44 -0.5(17)
C77 N11 C49 C44 -178.6(14)
C45 C44 C49 C48 3(3)
N10 C44 C49 C48 179.3(15)
C45 C44 C49 N11 -175.0(15)
N10 C44 C49 N11 1.6(18)
C44 N10 C50 N11 1.7(18)
Pr2 N10 C50 N11 -156.6(9)
C44 N10 C50 C51 -171.9(14)
Pr2 N10 C50 C51 29.7(19)
C49 N11 C50 N10 -0.8(18)
C77 N11 C50 N10 177.1(14)
C49 N11 C50 C51 172.4(15)
C77 N11 C50 C51 -10(3)
C55 N12 C51 C52 -4(2)
Pr2 N12 C51 C52 176.9(11)
C55 N12 C51 C50 173.2(12)
Pr2 N12 C51 C50 -5.9(16)
N10 C50 C51 C52 161.1(16)
N11 C50 C51 C52 -12(3)
N10 C50 C51 N12 -16(2)
N11 C50 C51 N12 171.5(14)
N12 C51 C52 C53 2(2)
C50 C51 C52 C53 -174.2(15)
C51 C52 C53 C54 1(3)
C52 C53 C54 C55 -3(2)
C53 C54 C55 N12 1(2)
C53 C54 C55 C56 -170.7(15)
C51 N12 C55 C54 2(2)
Pr2 N12 C55 C54 -178.7(11)
C51 N12 C55 C56 175.2(12)
Pr2 N12 C55 C56 -5.7(15)
C58 N13 C56 N14 4.8(15)
Pr2 N13 C56 N14 -136.2(9)
C58 N13 C56 C55 -171.9(12)
Pr2 N13 C56 C55 47.0(14)
C57 N14 C56 N13 -1.6(15)
C79 N14 C56 N13 169.4(12)
C57 N14 C56 C55 175.0(13)
C79 N14 C56 C55 -14(2)
C54 C55 C56 N13 143.1(14)
N12 C55 C56 N13 -29.9(18)
C54 C55 C56 N14 -33(2)
N12 C55 C56 N14 153.7(12)
C56 N14 C57 C58 -2.4(15)
C79 N14 C57 C58 -173.9(11)
C56 N14 C57 C62 -178.5(14)
C79 N14 C57 C62 10(2)
N14 C57 C58 N13 5.4(15)
C62 C57 C58 N13 -178.4(12)
N14 C57 C58 C59 -174.6(12)
C62 C57 C58 C59 2(2)
C56 N13 C58 C57 -6.2(15)
Pr2 N13 C58 C57 123.8(11)
C56 N13 C58 C59 173.8(14)
Pr2 N13 C58 C59 -56.2(19)
C57 C58 C59 C60 -1(2)
N13 C58 C59 C60 178.9(13)
C58 C59 C60 C61 0(2)
C58 C59 C60 C63 178.7(13)
C59 C60 C61 C62 0(2)
C63 C60 C61 C62 -178.6(13)
C60 C61 C62 C57 1(2)
C58 C57 C62 C61 -1(2)
N14 C57 C62 C61 174.1(13)
C61 C60 C63 C64 166.6(12)
C59 C60 C63 C64 -12(2)
C60 C63 C64 C69 -67.1(18)
C60 C63 C64 C65 118.6(14)
C69 C64 C65 C66 6.0(19)
C63 C64 C65 C66 -179.7(12)
C64 C65 C66 C67 -7(2)
C70 N16 C67 C68 -0.7(15)
C81 N16 C67 C68 176.6(12)
C70 N16 C67 C66 177.4(13)
C81 N16 C67 C66 -5(2)
C65 C66 C67 N16 -174.7(13)
C65 C66 C67 C68 3.4(19)
N16 C67 C68 C69 179.7(12)
C66 C67 C68 C69 1.3(19)
N16 C67 C68 N15 -1.0(15)
C66 C67 C68 N15 -179.5(10)
C70 N15 C68 C67 2.3(13)
Pr1 N15 C68 C67 167.3(8)
C70 N15 C68 C69 -178.4(12)
Pr1 N15 C68 C69 -13.4(19)
C67 C68 C69 C64 -2(2)
N15 C68 C69 C64 178.8(11)
C65 C64 C69 C68 -1.6(19)
C63 C64 C69 C68 -175.7(12)
C68 N15 C70 N16 -2.9(13)
Pr1 N15 C70 N16 -170.7(8)
C68 N15 C70 C71 174.8(11)
Pr1 N15 C70 C71 7.1(15)
C67 N16 C70 N15 2.3(15)
C81 N16 C70 N15 -174.9(11)
C67 N16 C70 C71 -175.2(13)
C81 N16 C70 C71 8(2)
C72 N17 C71 C75 0.0(19)
Pr1 N17 C71 C75 147.7(11)
C72 N17 C71 C70 -174.8(12)
Pr1 N17 C71 C70 -27.1(15)
N15 C70 C71 N17 12.9(17)
N16 C70 C71 N17 -169.8(12)
N15 C70 C71 C75 -161.5(13)
N16 C70 C71 C75 16(2)
C71 N17 C72 C73 0(2)
Pr1 N17 C72 C73 -150.0(12)
C71 N17 C72 C76 176.4(12)
Pr1 N17 C72 C76 26.0(15)
N17 C72 C73 C74 0(2)
C76 C72 C73 C74 -175.7(14)
C72 C73 C74 C75 -1(2)
C72 C73 C74 Cl2 174.9(12)
N17 C71 C75 C74 -1(2)
C70 C71 C75 C74 173.0(14)
C73 C74 C75 C71 1(2)
Cl2 C74 C75 C71 -174.4(11)
Pr1 O2 C76 N18 -138.0(15)
Pr1 O2 C76 C72 40.9(18)
C85 N18 C76 O2 4(3)
C83 N18 C76 O2 165.5(16)
C85 N18 C76 C72 -175.1(16)
C83 N18 C76 C72 -13(3)
N17 C72 C76 O2 -44.3(19)
C73 C72 C76 O2 131.8(16)
N17 C72 C76 N18 134.5(18)
C73 C72 C76 N18 -49(3)
C50 N11 C77 C78 95.6(18)
C49 N11 C77 C78 -86.8(17)
C56 N14 C79 C80 110.2(15)
C57 N14 C79 C80 -80.3(17)
C67 N16 C81 C82 83.2(18)
C70 N16 C81 C82 -100.1(17)
C76 N18 C83 C84 -82(3)
C85 N18 C83 C84 81(2)
C76 N18 C85 C86 -99(2)
C83 N18 C85 C86 97(2)
C93 N19 C87 C88 177.7(15)
Pr2 N19 C87 C88 -31(2)
C93 N19 C87 C92 -4.2(14)
Pr2 N19 C87 C92 147.1(10)
C92 C87 C88 C89 0(2)
N19 C87 C88 C89 178.2(14)
C87 C88 C89 C90 -1(3)
C88 C89 C90 C91 2(3)
C89 C90 C91 C92 -3(2)
C90 C91 C92 N20 178.9(15)
C90 C91 C92 C87 2(2)
C93 N20 C92 C91 -178.7(16)
C120 N20 C92 C91 0(3)
C93 N20 C92 C87 -1.1(16)
C120 N20 C92 C87 177.3(13)
C88 C87 C92 C91 -1(2)
N19 C87 C92 C91 -178.9(13)
C88 C87 C92 N20 -178.3(13)
N19 C87 C92 N20 3.3(16)
C87 N19 C93 N20 3.6(15)
Pr2 N19 C93 N20 -152.8(9)
C87 N19 C93 C94 -176.9(12)
Pr2 N19 C93 C94 26.7(16)
C92 N20 C93 N19 -1.7(17)
C120 N20 C93 N19 -179.8(14)
C92 N20 C93 C94 178.9(13)
C120 N20 C93 C94 1(3)
C98 N21 C94 C95 1(2)
Pr2 N21 C94 C95 173.2(12)
C98 N21 C94 C93 177.3(11)
Pr2 N21 C94 C93 -10.7(16)
N19 C93 C94 N21 -10.5(19)
N20 C93 C94 N21 168.9(13)
N19 C93 C94 C95 165.6(14)
N20 C93 C94 C95 -15(2)
N21 C94 C95 C96 -1(3)
C93 C94 C95 C96 -176.9(15)
C94 C95 C96 C97 1(3)
C95 C96 C97 C98 -1(3)
C94 N21 C98 C97 -1(2)
Pr2 N21 C98 C97 -173.7(10)
C94 N21 C98 C99 175.0(12)
Pr2 N21 C98 C99 2.7(16)
C96 C97 C98 N21 2(2)
C96 C97 C98 C99 -174.7(14)
C101 N22 C99 N23 6.1(14)
Pr2 N22 C99 N23 -151.2(8)
C101 N22 C99 C98 -175.0(10)
Pr2 N22 C99 C98 27.7(14)
C100 N23 C99 N22 -5.7(14)
C122 N23 C99 N22 176.1(11)
C100 N23 C99 C98 175.7(13)
C122 N23 C99 C98 -3(2)
N21 C98 C99 N22 -19.0(18)
C97 C98 C99 N22 157.4(12)
N21 C98 C99 N23 159.7(12)
C97 C98 C99 N23 -24(2)
C99 N23 C100 C105 -179.3(14)
C122 N23 C100 C105 -1(2)
C99 N23 C100 C101 2.6(13)
C122 N23 C100 C101 -179.1(10)
C99 N22 C101 C102 169.6(13)
Pr2 N22 C101 C102 -35.2(19)
C99 N22 C101 C100 -4.1(13)
Pr2 N22 C101 C100 151.1(8)
C105 C100 C101 N22 -177.3(12)
N23 C100 C101 N22 1.0(13)
C105 C100 C101 C102 7.9(19)
N23 C100 C101 C102 -173.9(10)
N22 C101 C102 C103 -179.8(12)
C100 C101 C102 C103 -6.4(17)
C101 C102 C103 C104 2.7(18)
C101 C102 C103 C106 -179.7(11)
C102 C103 C104 C105 0.2(19)
C106 C103 C104 C105 -177.4(12)
C101 C100 C105 C104 -5(2)
N23 C100 C105 C104 177.2(12)
C103 C104 C105 C100 0.8(19)
C104 C103 C106 C107 142.3(13)
C102 C103 C106 C107 -35.3(18)
C103 C106 C107 C112 -63.8(19)
C103 C106 C107 C108 116.7(16)
C112 C107 C108 C109 -2(3)
C106 C107 C108 C109 177.2(16)
C107 C108 C109 C110 3(3)
C113 N25 C110 C109 176.6(17)
C124 N25 C110 C109 3(3)
C113 N25 C110 C111 -0.7(16)
C124 N25 C110 C111 -173.9(13)
C108 C109 C110 N25 -179.7(16)
C108 C109 C110 C111 -3(2)
C113 N24 C111 C110 1.0(16)
Pr1 N24 C111 C110 177.0(9)
C113 N24 C111 C112 -179.7(15)
Pr1 N24 C111 C112 -4(2)
N25 C110 C111 N24 -0.2(16)
C109 C110 C111 N24 -178.0(13)
N25 C110 C111 C112 -179.6(13)
C109 C110 C111 C112 3(2)
C108 C107 C112 C111 2(2)
C106 C107 C112 C111 -177.6(13)
N24 C111 C112 C107 178.5(14)
C110 C111 C112 C107 -2(2)
C111 N24 C113 N25 -1.6(18)
Pr1 N24 C113 N25 -178.1(9)
C111 N24 C113 C114 -178.1(13)
Pr1 N24 C113 C114 5(2)
C110 N25 C113 N24 1.5(18)
C124 N25 C113 N24 173.6(15)
C110 N25 C113 C114 178.0(14)
C124 N25 C113 C114 -10(3)
C115 N26 C114 C118 9(2)
Pr1 N26 C114 C118 -162.5(11)
C115 N26 C114 C113 -175.6(13)
Pr1 N26 C114 C113 13.0(16)
N24 C113 C114 N26 -12(2)
N25 C113 C114 N26 172.2(14)
N24 C113 C114 C118 163.6(16)
N25 C113 C114 C118 -13(3)
C114 N26 C115 C116 -7(2)
Pr1 N26 C115 C116 165.1(14)
C114 N26 C115 C119 175.4(13)
Pr1 N26 C115 C119 -12.5(17)
N26 C115 C116 C117 2(3)
C119 C115 C116 C117 178.7(18)
C115 C116 C117 C118 2(3)
C115 C116 C117 Cl3 -175.8(15)
C116 C117 C118 C114 -1(3)
Cl3 C117 C118 C114 177.6(12)
N26 C114 C118 C117 -5(2)
C113 C114 C118 C117 -179.8(16)
Pr1 O3 C119 N27 132.5(13)
Pr1 O3 C119 C115 -47.1(18)
C126 N27 C119 O3 -2(2)
C128 N27 C119 O3 -169.9(17)
C126 N27 C119 C115 177.5(15)
C128 N27 C119 C115 10(3)
C116 C115 C119 O3 -140.5(19)
N26 C115 C119 O3 37(2)
C116 C115 C119 N27 40(3)
N26 C115 C119 N27 -142.7(15)
C93 N20 C120 C121 94(2)
C92 N20 C120 C121 -84(2)
C99 N23 C122 C123 -61.9(18)
C100 N23 C122 C123 120.1(15)
C110 N25 C124 C125 100.5(16)
C113 N25 C124 C125 -71(2)
C119 N27 C126 C127 134(2)
C128 N27 C126 C127 -57(3)
C119 N27 C126 C127 -101(3)
C128 N27 C126 C127 68(3)
C119 N27 C128 C129 -73(5)
C126 N27 C128 C129 119(4)
C119 N27 C128 C129 112(2)
C126 N27 C128 C129 -56(2)
C142 C143 C144 N34 62(27)
C145 C146 C147 N35 116(33)
C148 C149 C150 N36 -80(100)
C151 C152 C153 N37 124(32)
